data_7718140
loop_
_publ_author_name
'Jimbo, Atsuhiro'
'Li, Chifeng'
'Yonesato, Kentaro'
'Yamaguchi, Kazuya'
'Suzuki, Kosuke'

_publ_section_title
;
 Ligand-directed top-down synthesis of trivacant lacunary
 polyoxomolybdates from plenary Keggin-type
 [&#x3b1;-XMo<sub>12</sub>O<sub>40</sub>]<sup>3-</sup> (X = P, As, V) in
 organic media.
;
_journal_issue 20
_journal_name_full 'Dalton transactions (Cambridge, England : 2003)'
_journal_page_first 8234
_journal_page_last 8240
_journal_paper_doi 10.1039/d5dt00252d
_journal_volume 54
_journal_year 2025
_chemical_formula_sum 'C68 H129 As Mo9 N10 O31'
_chemical_formula_weight 2521.18
_space_group_crystal_system orthorhombic
_space_group_IT_number 61
_space_group_name_Hall '-P 2ac 2ab'
_space_group_name_H-M_alt 'P b c a'
_atom_sites_solution_hydrogens geom
_audit_creation_method SHELXL-2018/3
_audit_update_record
;
2024-12-05 deposited with the CCDC.	2025-02-25 downloaded from the CCDC.
;
_cell_angle_alpha 90
_cell_angle_beta 90
_cell_angle_gamma 90
_cell_formula_units_Z 8
_cell_length_a 16.6642(3)
_cell_length_b 25.1809(4)
_cell_length_c 46.3159(8)
_cell_measurement_reflns_used 41920
_cell_measurement_temperature 93(2)
_cell_measurement_theta_max 28.0890
_cell_measurement_theta_min 1.7380
_cell_volume 19435.1(6)
_computing_cell_refinement 'CrysAlisPro 1.171.43.90 (Rigaku OD, 2023)'
_computing_data_collection 'CrysAlisPro system (CCD 43.121a 64-bit (release 24-04-2024))'
_computing_data_reduction 'CrysAlisPro 1.171.43.90 (Rigaku OD, 2023)'
_computing_structure_refinement 'SHELXL-2018/3 (Sheldrick, 2018)'
_computing_structure_solution 'SHELXT-2018/2 (Sheldrick, 2018)'
_diffrn_ambient_temperature 93(2)
_diffrn_detector_area_resol_mean 10.0000
_diffrn_measured_fraction_theta_full 0.999
_diffrn_measured_fraction_theta_max 1.000
_diffrn_measurement_device_type 'XtaLAB Synergy R, HyPix'
_diffrn_measurement_method '\w scans'
_diffrn_radiation_type MoK\a
_diffrn_radiation_wavelength 0.71073
_diffrn_reflns_av_R_equivalents 0.1169
_diffrn_reflns_av_unetI/netI 0.0691
_diffrn_reflns_Laue_measured_fraction_full 0.999
_diffrn_reflns_Laue_measured_fraction_max 1.000
_diffrn_reflns_limit_h_max 22
_diffrn_reflns_limit_h_min -22
_diffrn_reflns_limit_k_max 27
_diffrn_reflns_limit_k_min -33
_diffrn_reflns_limit_l_max 59
_diffrn_reflns_limit_l_min -61
_diffrn_reflns_number 212921
_diffrn_reflns_point_group_measured_fraction_full 0.999
_diffrn_reflns_point_group_measured_fraction_max 1.000
_diffrn_reflns_theta_full 25.242
_diffrn_reflns_theta_max 28.282
_diffrn_reflns_theta_min 1.972
_diffrn_source 'micro-focus sealed X-ray tube'
_exptl_absorpt_coefficient_mu 1.535
_exptl_absorpt_correction_T_max 1.00000
_exptl_absorpt_correction_T_min 0.80862
_exptl_absorpt_correction_type multi-scan
_exptl_absorpt_process_details
;
CrysAlisPro 1.171.43.90 (Rigaku Oxford Diffraction, 2023)
Empirical absorption correction using spherical harmonics,
implemented in SCALE3 ABSPACK scaling algorithm.
;
_exptl_crystal_colour Colorless
_exptl_crystal_density_diffrn 1.723
_exptl_crystal_density_method 'Not measured'
_exptl_crystal_description Plate
_exptl_crystal_F_000 10128
_exptl_crystal_size_max 0.100
_exptl_crystal_size_mid 0.050
_exptl_crystal_size_min 0.020
_refine_diff_density_max 1.952
_refine_diff_density_min -1.169
_refine_diff_density_rms 0.154
_refine_ls_extinction_method none
_refine_ls_goodness_of_fit_ref 1.087
_refine_ls_hydrogen_treatment constr
_refine_ls_matrix_type full
_refine_ls_number_parameters 1155
_refine_ls_number_reflns 24114
_refine_ls_number_restraints 127
_refine_ls_restrained_S_all 1.095
_refine_ls_R_factor_all 0.0977
_refine_ls_R_factor_gt 0.0705
_refine_ls_shift/su_max 0.001
_refine_ls_shift/su_mean 0.000
_refine_ls_structure_factor_coef Fsqd
_refine_ls_weighting_details 'w=1/[\s^2^(Fo^2^)+(0.0156P)^2^+186.5906P] where P=(Fo^2^+2Fc^2^)/3'
_refine_ls_weighting_scheme calc
_refine_ls_wR_factor_gt 0.1203
_refine_ls_wR_factor_ref 0.1289
_reflns_Friedel_coverage 0.000
_reflns_number_gt 18798
_reflns_number_total 24114
_reflns_threshold_expression 'I > 2\s(I)'
_cod_data_source_file d5dt00252d2.cif
_cod_data_source_block shelx_CCDC3
_cod_depositor_comments 'Adding full bibliography for 7718136--7718141.cif.'
_cod_database_code 7718140
_shelx_shelxl_version_number 2018/3
_shelx_space_group_comment
;
The symmetry employed for this shelxl refinement is uniquely defined
by the following loop, which should always be used as a source of
symmetry information in preference to the above space-group names.
They are only intended as comments.
;
_shelx_estimated_absorpt_t_min 0.862
_shelx_estimated_absorpt_t_max 0.970
_oxdiff_exptl_absorpt_empirical_full_min 0.822
_oxdiff_exptl_absorpt_empirical_full_max 1.323
_oxdiff_exptl_absorpt_empirical_details
;
Empirical correction (ABSPACK) includes:
- Absorption correction using spherical harmonics
- Frame scaling
- Detector area scaling
- B-factor correction
;

loop_
_space_group_symop_operation_xyz
'x, y, z'
'-x+1/2, -y, z+1/2'
'-x, y+1/2, -z+1/2'
'x+1/2, -y+1/2, -z'
'-x, -y, -z'
'x-1/2, y, -z-1/2'
'x, -y-1/2, z-1/2'
'-x-1/2, y-1/2, z'

loop_
_atom_site_label
_atom_site_type_symbol
_atom_site_fract_x
_atom_site_fract_y
_atom_site_fract_z
_atom_site_U_iso_or_equiv
_atom_site_adp_type
_atom_site_occupancy
_atom_site_site_symmetry_order
_atom_site_calc_flag
_atom_site_refinement_flags_posn
_atom_site_refinement_flags_adp
_atom_site_refinement_flags_occupancy
_atom_site_disorder_assembly
_atom_site_disorder_group
Mo1 Mo 0.48471(3) 0.50011(2) 0.39010(2) 0.02162(12) Uani 1 1 d . . . . .
Mo2 Mo 0.65381(3) 0.42961(2) 0.35262(2) 0.01439(10) Uani 1 1 d . . . . .
Mo3 Mo 0.63093(3) 0.29848(2) 0.34355(2) 0.01735(11) Uani 1 1 d . . . . .
Mo4 Mo 0.51148(3) 0.22259(2) 0.39894(2) 0.01911(12) Uani 1 1 d . . . . .
Mo5 Mo 0.35734(3) 0.28651(2) 0.42972(2) 0.01815(11) Uani 1 1 d . . . . .
Mo6 Mo 0.37792(4) 0.43455(2) 0.44009(2) 0.02451(13) Uani 1 1 d . . . . .
As1 As 0.49820(3) 0.36190(2) 0.39047(2) 0.01204(11) Uani 1 1 d . . . . .
O1 O 0.4843(2) 0.41663(16) 0.41025(9) 0.0174(9) Uani 1 1 d . . . . .
O2 O 0.5912(2) 0.36148(16) 0.37669(8) 0.0142(8) Uani 1 1 d . . . . .
O3 O 0.4830(2) 0.30788(16) 0.41071(8) 0.0151(8) Uani 1 1 d . . . . .
O4 O 0.4310(2) 0.36155(16) 0.36296(9) 0.0161(8) Uani 1 1 d . . . . .
O5 O 0.7236(2) 0.42885(17) 0.37969(9) 0.0194(9) Uani 1 1 d . . . . .
O6 O 0.5775(3) 0.22173(18) 0.42718(10) 0.0277(10) Uani 1 1 d . . . . .
O7 O 0.4470(3) 0.4352(2) 0.46742(10) 0.0383(13) Uani 1 1 d . . . . .
O8 O 0.5781(2) 0.47510(16) 0.37331(9) 0.0164(8) Uani 1 1 d . . . . .
O9 O 0.6820(2) 0.36449(16) 0.33336(9) 0.0185(9) Uani 1 1 d . . . . .
O10 O 0.5861(2) 0.25316(17) 0.37085(10) 0.0220(9) Uani 1 1 d . . . . .
O11 O 0.4111(3) 0.22219(16) 0.42007(9) 0.0207(9) Uani 1 1 d . . . . .
O12 O 0.3605(3) 0.35759(17) 0.44012(10) 0.0234(10) Uani 1 1 d . . . . .
O13 O 0.4068(3) 0.49989(18) 0.42085(11) 0.0316(12) Uani 1 1 d . . . . .
O14 O 0.4137(3) 0.47684(17) 0.36399(10) 0.0255(10) Uani 1 1 d . . . . .
O15 O 0.5427(2) 0.41822(16) 0.32650(9) 0.0180(9) Uani 1 1 d D . . . .
O16 O 0.5423(3) 0.31389(19) 0.32307(9) 0.0252(10) Uani 1 1 d . . . . .
O17 O 0.4249(2) 0.24641(17) 0.36362(9) 0.0205(9) Uani 1 1 d D . . . .
O18 O 0.3158(2) 0.29445(17) 0.39409(9) 0.0208(9) Uani 1 1 d . . . . .
O19 O 0.3186(3) 0.42159(17) 0.39820(10) 0.0264(10) Uani 1 1 d D . . . .
O23 O 0.4899(3) 0.56651(18) 0.38375(12) 0.0351(12) Uani 1 1 d . . . . .
O24 O 0.6915(3) 0.47475(18) 0.32862(9) 0.0218(9) Uani 1 1 d . . . . .
O25 O 0.6827(3) 0.25637(18) 0.32173(10) 0.0287(11) Uani 1 1 d . . . . .
O26 O 0.5102(3) 0.15817(18) 0.38739(11) 0.0293(11) Uani 1 1 d . . . . .
O27 O 0.2794(3) 0.26220(19) 0.44941(10) 0.0265(10) Uani 1 1 d . . . . .
O28 O 0.2916(3) 0.4547(2) 0.45696(12) 0.0404(14) Uani 1 1 d . . . . .
Mo7X Mo 0.32144(3) 0.42256(2) 0.35957(2) 0.01953(14) Uani 0.9223(13) 1 d D . P A 1
Mo8X Mo 0.46474(3) 0.37681(2) 0.31388(2) 0.01688(13) Uani 0.9223(13) 1 d D . P A 1
Mo9X Mo 0.34745(3) 0.28868(2) 0.35045(2) 0.01556(13) Uani 0.9223(13) 1 d D . P A 1
O20X O 0.3780(3) 0.41838(18) 0.32014(10) 0.0218(10) Uani 0.9223(13) 1 d D . P A 1
O21X O 0.3884(3) 0.31321(19) 0.31600(9) 0.0195(10) Uani 0.9223(13) 1 d D . P A 1
O22X O 0.2796(3) 0.35698(18) 0.35193(11) 0.0216(10) Uani 0.9223(13) 1 d D . P A 1
O29X O 0.2453(3) 0.4640(2) 0.35018(12) 0.0298(12) Uani 0.9223(13) 1 d D . P A 1
O30X O 0.4748(3) 0.3774(2) 0.27752(10) 0.0285(12) Uani 0.9223(13) 1 d D . P A 1
O31X O 0.2739(3) 0.2469(2) 0.33916(10) 0.0253(11) Uani 0.9223(13) 1 d D . P A 1
Mo7Y Mo 0.2930(4) 0.3702(3) 0.37249(13) 0.045(2) Uani 0.0777(13) 1 d D U P A 2
Mo8Y Mo 0.4022(4) 0.28309(19) 0.33273(10) 0.040(2) Uani 0.0777(13) 1 d D U P A 2
Mo9Y Mo 0.4351(3) 0.4157(2) 0.32507(17) 0.045(3) Uani 0.0777(13) 1 d D U P A 2
O20Y O 0.3055(5) 0.3075(3) 0.34431(17) 0.041(4) Uani 0.0777(13) 1 d D U P A 2
O21Y O 0.4119(5) 0.3509(3) 0.30861(16) 0.044(5) Uani 0.0777(13) 1 d D U P A 2
O22Y O 0.3217(4) 0.4139(3) 0.3427(2) 0.043(5) Uani 0.0777(13) 1 d D U P A 2
O29Y O 0.1912(5) 0.3744(4) 0.3723(3) 0.047(6) Uani 0.0777(13) 1 d D U P A 2
O30Y O 0.3796(7) 0.2419(3) 0.30506(19) 0.042(6) Uani 0.0777(13) 1 d D U P A 2
O31Y O 0.4150(6) 0.4584(3) 0.2976(2) 0.047(6) Uani 0.0777(13) 1 d D U P A 2
N1A N 0.5644(3) 0.5113(2) 0.42841(12) 0.0275(13) Uani 1 1 d . . . . .
N2A N 0.6591(5) 0.4999(3) 0.46067(13) 0.0451(19) Uani 1 1 d . . . . .
N3A N 0.7353(3) 0.2988(2) 0.37454(11) 0.0197(11) Uani 1 1 d . . . . .
N4A N 0.8069(3) 0.3015(3) 0.41414(14) 0.0405(17) Uani 1 1 d . . . . .
N5A N 0.4391(3) 0.2776(2) 0.46850(11) 0.0245(12) Uani 1 1 d . . . . .
N6A N 0.5363(4) 0.2894(2) 0.49939(12) 0.0303(14) Uani 1 1 d . . . . .
C1A C 0.6323(5) 0.4872(3) 0.43418(15) 0.0310(16) Uani 1 1 d . . . . .
H1A H 0.659118 0.463842 0.421291 0.037 Uiso 1 1 calc R U . . .
C2A C 0.6051(6) 0.5323(4) 0.47274(19) 0.066(3) Uani 1 1 d . . . . .
H2A H 0.607440 0.546949 0.491620 0.079 Uiso 1 1 calc R U . . .
C3A C 0.5462(5) 0.5402(4) 0.4528(2) 0.053(3) Uani 1 1 d . . . . .
H3A H 0.500308 0.562085 0.455339 0.063 Uiso 1 1 calc R U . . .
C4A C 0.7337(4) 0.2923(3) 0.40254(16) 0.0313(16) Uani 1 1 d . . . . .
H4A H 0.687481 0.282432 0.413272 0.038 Uiso 1 1 calc R U . . .
C5A C 0.8573(4) 0.3145(3) 0.39204(16) 0.0314(16) Uani 1 1 d . . . . .
H5A H 0.912768 0.322931 0.393436 0.038 Uiso 1 1 calc R U . . .
C6A C 0.8126(4) 0.3129(3) 0.36786(17) 0.0297(16) Uani 1 1 d . . . . .
H6A H 0.831792 0.320341 0.348974 0.036 Uiso 1 1 calc R U . . .
C7A C 0.4942(4) 0.3109(3) 0.47753(15) 0.0299(16) Uani 1 1 d . . . . .
H7A H 0.503203 0.345293 0.469743 0.036 Uiso 1 1 calc R U . . .
C8A C 0.5050(5) 0.2392(3) 0.50440(17) 0.043(2) Uani 1 1 d . . . . .
H8A H 0.521999 0.214337 0.518563 0.051 Uiso 1 1 calc R U . . .
C9A C 0.4460(5) 0.2331(3) 0.48518(16) 0.0357(18) Uani 1 1 d . . . . .
H9A H 0.413566 0.202269 0.483365 0.043 Uiso 1 1 calc R U . . .
C10A C 0.7321(7) 0.4780(4) 0.47451(19) 0.067(3) Uani 1 1 d . . . . .
H10A H 0.738017 0.493268 0.494093 0.081 Uiso 1 1 calc R U . . .
H10B H 0.779904 0.488134 0.463073 0.081 Uiso 1 1 calc R U . . .
C11A C 0.8288(5) 0.2987(5) 0.44491(17) 0.054(3) Uani 1 1 d . . . . .
H11A H 0.884638 0.311355 0.447434 0.065 Uiso 1 1 calc R U . . .
H11B H 0.826229 0.261379 0.451484 0.065 Uiso 1 1 calc R U . . .
C12A C 0.6009(5) 0.3151(3) 0.51609(15) 0.0354(18) Uani 1 1 d . . . . .
H12A H 0.626869 0.288288 0.528623 0.042 Uiso 1 1 calc R U . . .
H12B H 0.577297 0.342731 0.528696 0.042 Uiso 1 1 calc R U . . .
C13A C 0.7273(6) 0.4187(4) 0.47658(18) 0.053(3) Uani 1 1 d . . . . .
C14A C 0.7777(5) 0.3856(4) 0.46093(18) 0.051(3) Uani 1 1 d . . . . .
H14A H 0.816293 0.401058 0.448394 0.061 Uiso 1 1 calc R U . . .
C15A C 0.7737(5) 0.3319(4) 0.46292(16) 0.044(2) Uani 1 1 d . . . . .
C16A C 0.7161(4) 0.3095(3) 0.48105(15) 0.0349(18) Uani 1 1 d . . . . .
H16A H 0.712805 0.271982 0.482557 0.042 Uiso 1 1 calc R U . . .
C17A C 0.6638(5) 0.3403(3) 0.49679(14) 0.0357(19) Uani 1 1 d . . . . .
C18A C 0.6678(5) 0.3953(4) 0.49503(16) 0.044(2) Uani 1 1 d . . . . .
H18A H 0.631988 0.416963 0.505793 0.053 Uiso 1 1 calc R U . . .
N1B N 0.9701(4) 0.6613(3) 0.56394(16) 0.051(2) Uani 1 1 d . . . . .
C1B C 0.9116(5) 0.6471(3) 0.57376(17) 0.0372(18) Uani 1 1 d . . . . .
C2B C 0.8382(5) 0.6267(4) 0.5875(2) 0.056(3) Uani 1 1 d . . . . .
H2BA H 0.799530 0.616521 0.572526 0.084 Uiso 1 1 calc R U . . .
H2BB H 0.814820 0.654281 0.599769 0.084 Uiso 1 1 calc R U . . .
H2BC H 0.851475 0.595547 0.599257 0.084 Uiso 1 1 calc R U . . .
N1 N 0.7730(3) 0.6043(2) 0.37560(14) 0.0302(14) Uani 1 1 d . . . . .
C111 C 0.7860(5) 0.6386(3) 0.40205(18) 0.041(2) Uani 1 1 d . . . . .
H11C H 0.773361 0.675785 0.396880 0.049 Uiso 1 1 calc R U . . .
H11D H 0.843679 0.637168 0.407153 0.049 Uiso 1 1 calc R U . . .
C112 C 0.7376(7) 0.6239(4) 0.4287(2) 0.066(3) Uani 1 1 d . U . . .
H11E H 0.743654 0.585610 0.432940 0.079 Uiso 1 1 calc R U . . .
H11F H 0.680020 0.631480 0.425418 0.079 Uiso 1 1 calc R U . . .
C113 C 0.7696(8) 0.6577(4) 0.4545(2) 0.080(3) Uani 1 1 d . U . . .
H11G H 0.825580 0.647054 0.458698 0.096 Uiso 1 1 calc R U . . .
H11H H 0.770036 0.695593 0.448847 0.096 Uiso 1 1 calc R U . . .
C114 C 0.7189(8) 0.6512(5) 0.4820(3) 0.087(3) Uani 1 1 d . U . . .
H11I H 0.741625 0.673177 0.497476 0.131 Uiso 1 1 calc R U . . .
H11J H 0.663657 0.662433 0.478167 0.131 Uiso 1 1 calc R U . . .
H11K H 0.719225 0.613872 0.488023 0.131 Uiso 1 1 calc R U . . .
C121 C 0.6853(5) 0.6042(3) 0.3655(2) 0.050(2) Uani 1 1 d . . . . .
H12C H 0.651290 0.591220 0.381578 0.060 Uiso 1 1 calc R U . . .
H12D H 0.679861 0.578796 0.349363 0.060 Uiso 1 1 calc R U . . .
C122 C 0.6529(6) 0.6589(4) 0.3556(3) 0.086(4) Uani 1 1 d . . . . .
H12E H 0.647102 0.682253 0.372660 0.104 Uiso 1 1 calc R U . . .
H12F H 0.692580 0.675460 0.342473 0.104 Uiso 1 1 calc R U . . .
C123 C 0.5748(7) 0.6553(4) 0.3406(3) 0.075(3) Uani 1 1 d . U . . .
H12G H 0.580816 0.631502 0.323710 0.090 Uiso 1 1 calc R U . . .
H12H H 0.535389 0.638737 0.353831 0.090 Uiso 1 1 calc R U . . .
C124 C 0.5429(8) 0.7059(5) 0.3308(3) 0.095(4) Uani 1 1 d . U . . .
H12I H 0.491360 0.700133 0.321125 0.143 Uiso 1 1 calc R U . . .
H12J H 0.535254 0.729462 0.347397 0.143 Uiso 1 1 calc R U . . .
H12K H 0.580756 0.722215 0.317225 0.143 Uiso 1 1 calc R U . . .
C131 C 0.8249(4) 0.6272(3) 0.35192(15) 0.0275(15) Uani 1 1 d . . . . .
H13A H 0.880875 0.628619 0.358997 0.033 Uiso 1 1 calc R U . . .
H13B H 0.807415 0.664167 0.348289 0.033 Uiso 1 1 calc R U . . .
C132 C 0.8242(5) 0.5976(3) 0.32347(16) 0.0382(18) Uani 1 1 d . . . . .
H13C H 0.851100 0.562794 0.325829 0.046 Uiso 1 1 calc R U . . .
H13D H 0.768078 0.591007 0.317407 0.046 Uiso 1 1 calc R U . . .
C133 C 0.8668(7) 0.6295(3) 0.30068(17) 0.055(3) Uani 1 1 d . . . . .
H13E H 0.921560 0.638159 0.307518 0.065 Uiso 1 1 calc R U . . .
H13F H 0.837740 0.663331 0.297643 0.065 Uiso 1 1 calc R U . . .
C134 C 0.8725(8) 0.5998(4) 0.2720(2) 0.079(4) Uani 1 1 d . . . . .
H13G H 0.900629 0.622000 0.257869 0.118 Uiso 1 1 calc R U . . .
H13H H 0.902253 0.566657 0.274846 0.118 Uiso 1 1 calc R U . . .
H13I H 0.818448 0.591825 0.264973 0.118 Uiso 1 1 calc R U . . .
C141 C 0.7950(4) 0.5468(3) 0.38168(17) 0.0337(17) Uani 1 1 d . . . . .
H14B H 0.781330 0.525221 0.364485 0.040 Uiso 1 1 calc R U . . .
H14C H 0.761609 0.533852 0.397900 0.040 Uiso 1 1 calc R U . . .
C142 C 0.8831(5) 0.5373(3) 0.38913(19) 0.0407(19) Uani 1 1 d . . . . .
H14D H 0.916956 0.548674 0.372685 0.049 Uiso 1 1 calc R U . . .
H14E H 0.897741 0.559267 0.406059 0.049 Uiso 1 1 calc R U . . .
C143 C 0.8997(5) 0.4801(3) 0.3957(2) 0.047(2) Uani 1 1 d . U . . .
H14F H 0.879193 0.457933 0.379712 0.056 Uiso 1 1 calc R U . . .
H14G H 0.870360 0.470000 0.413476 0.056 Uiso 1 1 calc R U . . .
C144 C 0.9877(6) 0.4689(4) 0.3999(3) 0.074(3) Uani 1 1 d . U . . .
H14H H 0.995235 0.431073 0.404148 0.111 Uiso 1 1 calc R U . . .
H14I H 1.016997 0.478070 0.382246 0.111 Uiso 1 1 calc R U . . .
H14J H 1.008161 0.490141 0.416020 0.111 Uiso 1 1 calc R U . . .
N2 N 0.7049(4) 0.3834(3) 0.24280(13) 0.0350(15) Uani 1 1 d . . . . .
C211 C 0.6443(4) 0.4174(3) 0.25867(16) 0.0352(17) Uani 1 1 d . . . . .
H21A H 0.645153 0.407263 0.279323 0.042 Uiso 1 1 calc R U . . .
H21B H 0.590187 0.408874 0.251130 0.042 Uiso 1 1 calc R U . . .
C212 C 0.6566(5) 0.4777(3) 0.25659(17) 0.0411(19) Uani 1 1 d . . . . .
H21C H 0.704177 0.488184 0.268022 0.049 Uiso 1 1 calc R U . . .
H21D H 0.666033 0.487872 0.236227 0.049 Uiso 1 1 calc R U . . .
C213 C 0.5821(5) 0.5064(3) 0.26807(17) 0.0397(19) Uani 1 1 d . . . . .
H21E H 0.536484 0.500752 0.254713 0.048 Uiso 1 1 calc R U . . .
H21F H 0.567174 0.491701 0.287164 0.048 Uiso 1 1 calc R U . . .
C214 C 0.5991(7) 0.5646(4) 0.2708(2) 0.065(3) Uani 1 1 d . . . . .
H21G H 0.551292 0.582835 0.278144 0.097 Uiso 1 1 calc R U . . .
H21H H 0.643846 0.570046 0.284195 0.097 Uiso 1 1 calc R U . . .
H21I H 0.613225 0.579076 0.251816 0.097 Uiso 1 1 calc R U . . .
C221 C 0.7898(4) 0.4020(3) 0.24845(16) 0.0348(17) Uani 1 1 d . . . . .
H22A H 0.827521 0.378645 0.237875 0.042 Uiso 1 1 calc R U . . .
H22B H 0.796111 0.438418 0.240713 0.042 Uiso 1 1 calc R U . . .
C222 C 0.8121(5) 0.4021(4) 0.27998(17) 0.047(2) Uani 1 1 d . . . . .
H22C H 0.822479 0.365252 0.286488 0.057 Uiso 1 1 calc R U . . .
H22D H 0.767174 0.416543 0.291520 0.057 Uiso 1 1 calc R U . . .
C223 C 0.8886(6) 0.4366(5) 0.2848(2) 0.071(3) Uani 1 1 d . . . . .
H22E H 0.935302 0.419146 0.275556 0.086 Uiso 1 1 calc R U . . .
H22F H 0.881107 0.471722 0.275547 0.086 Uiso 1 1 calc R U . . .
C224 C 0.9046(8) 0.4438(5) 0.3162(2) 0.092(4) Uani 1 1 d . . . . .
H22G H 0.952867 0.465619 0.318725 0.138 Uiso 1 1 calc R U . . .
H22H H 0.858739 0.461596 0.325217 0.138 Uiso 1 1 calc R U . . .
H22I H 0.912857 0.409095 0.325226 0.138 Uiso 1 1 calc R U . . .
C231 C 0.6926(5) 0.3268(3) 0.25238(18) 0.0414(19) Uani 1 1 d . . . . .
H23A H 0.637693 0.315694 0.246841 0.050 Uiso 1 1 calc R U . . .
H23B H 0.695893 0.325536 0.273706 0.050 Uiso 1 1 calc R U . . .
C232 C 0.7517(6) 0.2873(3) 0.24007(19) 0.047(2) Uani 1 1 d . . . . .
H23C H 0.804638 0.291951 0.249436 0.057 Uiso 1 1 calc R U . . .
H23D H 0.758284 0.293518 0.219101 0.057 Uiso 1 1 calc R U . . .
C233 C 0.7215(7) 0.2311(4) 0.2452(3) 0.072(3) Uani 1 1 d . . . . .
H23E H 0.711489 0.226055 0.266064 0.087 Uiso 1 1 calc R U . . .
H23F H 0.670003 0.226219 0.234892 0.087 Uiso 1 1 calc R U . . .
C234 C 0.7810(7) 0.1896(4) 0.2349(3) 0.070(3) Uani 1 1 d . . . . .
H23G H 0.759310 0.154097 0.238554 0.106 Uiso 1 1 calc R U . . .
H23H H 0.790316 0.194074 0.214120 0.106 Uiso 1 1 calc R U . . .
H23I H 0.831790 0.193910 0.245284 0.106 Uiso 1 1 calc R U . . .
C241 C 0.6911(5) 0.3872(4) 0.21004(16) 0.0405(19) Uani 1 1 d . . . . .
H24A H 0.687850 0.425188 0.204714 0.049 Uiso 1 1 calc R U . . .
H24B H 0.738584 0.372096 0.200131 0.049 Uiso 1 1 calc R U . . .
C242 C 0.6181(5) 0.3599(4) 0.1989(2) 0.059(3) Uani 1 1 d . . . . .
H24C H 0.572712 0.367052 0.212103 0.071 Uiso 1 1 calc R U . . .
H24D H 0.627673 0.321077 0.198789 0.071 Uiso 1 1 calc R U . . .
C243 C 0.5958(5) 0.3773(4) 0.1692(2) 0.054(2) Uani 1 1 d . . . . .
H24E H 0.644934 0.380713 0.157320 0.065 Uiso 1 1 calc R U . . .
H24F H 0.569794 0.412588 0.170156 0.065 Uiso 1 1 calc R U . . .
C244 C 0.5385(8) 0.3377(6) 0.1548(3) 0.101(5) Uani 1 1 d . . . . .
H24G H 0.524908 0.350131 0.135400 0.152 Uiso 1 1 calc R U . . .
H24H H 0.564471 0.302824 0.153559 0.152 Uiso 1 1 calc R U . . .
H24I H 0.489397 0.334672 0.166384 0.152 Uiso 1 1 calc R U . . .
N3 N 0.2493(4) 0.6154(2) 0.37907(13) 0.0341(14) Uani 1 1 d . . . . .
C311 C 0.1710(5) 0.6296(3) 0.36398(18) 0.0374(17) Uani 1 1 d . U . . .
H31A H 0.139356 0.652967 0.376841 0.045 Uiso 1 1 calc R U . . .
H31B H 0.183653 0.650014 0.346283 0.045 Uiso 1 1 calc R U . . .
C312 C 0.1203(6) 0.5824(4) 0.3558(2) 0.057(2) Uani 1 1 d . U . . .
H31C H 0.155936 0.554110 0.348343 0.068 Uiso 1 1 calc R U . . .
H31D H 0.093853 0.568651 0.373414 0.068 Uiso 1 1 calc R U . . .
C313 C 0.0583(8) 0.5937(6) 0.3340(3) 0.098(3) Uani 1 1 d D U . . .
H31E H 0.038810 0.630682 0.336109 0.117 Uiso 1 1 calc R U . . .
H31F H 0.012187 0.569391 0.336519 0.117 Uiso 1 1 calc R U . . .
C314 C 0.0943(10) 0.5862(7) 0.3051(3) 0.133(5) Uani 1 1 d D U . . .
H31G H 0.053906 0.593587 0.290199 0.200 Uiso 1 1 calc R U . . .
H31H H 0.139646 0.610626 0.302706 0.200 Uiso 1 1 calc R U . . .
H31I H 0.113116 0.549550 0.303115 0.200 Uiso 1 1 calc R U . . .
C321 C 0.2367(5) 0.5784(3) 0.40432(16) 0.0340(17) Uani 1 1 d . . . . .
H32A H 0.289543 0.569811 0.412910 0.041 Uiso 1 1 calc R U . . .
H32B H 0.213082 0.544791 0.397129 0.041 Uiso 1 1 calc R U . . .
C322 C 0.1820(5) 0.6010(3) 0.42799(18) 0.044(2) Uani 1 1 d . . . . .
H32C H 0.209146 0.631263 0.437550 0.053 Uiso 1 1 calc R U . . .
H32D H 0.131735 0.614325 0.419197 0.053 Uiso 1 1 calc R U . . .
C323 C 0.1626(6) 0.5594(4) 0.44994(18) 0.048(2) Uani 1 1 d . . . . .
H32E H 0.212977 0.545800 0.458550 0.058 Uiso 1 1 calc R U . . .
H32F H 0.135011 0.529327 0.440395 0.058 Uiso 1 1 calc R U . . .
C324 C 0.1087(6) 0.5819(5) 0.4739(2) 0.066(3) Uani 1 1 d . . . . .
H32G H 0.096818 0.553963 0.487978 0.100 Uiso 1 1 calc R U . . .
H32H H 0.136330 0.611312 0.483549 0.100 Uiso 1 1 calc R U . . .
H32I H 0.058457 0.594858 0.465416 0.100 Uiso 1 1 calc R U . . .
C331 C 0.2860(5) 0.6673(3) 0.38915(18) 0.0390(18) Uani 1 1 d . . . . .
H33A H 0.248327 0.684474 0.402778 0.047 Uiso 1 1 calc R U . . .
H33B H 0.291816 0.691060 0.372261 0.047 Uiso 1 1 calc R U . . .
C332 C 0.3676(5) 0.6620(3) 0.40386(19) 0.046(2) Uani 1 1 d . . . . .
H33C H 0.360205 0.646108 0.423225 0.055 Uiso 1 1 calc R U . . .
H33D H 0.401925 0.637845 0.392414 0.055 Uiso 1 1 calc R U . . .
C333 C 0.4091(6) 0.7151(4) 0.4069(2) 0.055(2) Uani 1 1 d . . . . .
H33E H 0.379690 0.737164 0.421113 0.066 Uiso 1 1 calc R U . . .
H33F H 0.408305 0.733818 0.388145 0.066 Uiso 1 1 calc R U . . .
C334 C 0.4971(6) 0.7082(5) 0.4170(2) 0.070(3) Uani 1 1 d . . . . .
H33G H 0.522522 0.743094 0.418842 0.104 Uiso 1 1 calc R U . . .
H33H H 0.497961 0.690155 0.435794 0.104 Uiso 1 1 calc R U . . .
H33I H 0.526549 0.686813 0.402858 0.104 Uiso 1 1 calc R U . . .
C341 C 0.3045(5) 0.5869(3) 0.35798(16) 0.0350(18) Uani 1 1 d . . . . .
H34A H 0.275333 0.555888 0.350123 0.042 Uiso 1 1 calc R U . . .
H34B H 0.351141 0.573204 0.368912 0.042 Uiso 1 1 calc R U . . .
C342 C 0.3360(5) 0.6194(3) 0.33269(18) 0.0413(19) Uani 1 1 d . . . . .
H34C H 0.369650 0.648883 0.340031 0.050 Uiso 1 1 calc R U . . .
H34D H 0.290269 0.635084 0.322002 0.050 Uiso 1 1 calc R U . . .
C343 C 0.3854(5) 0.5849(4) 0.31232(18) 0.047(2) Uani 1 1 d . . . . .
H34E H 0.413350 0.608177 0.298333 0.056 Uiso 1 1 calc R U . . .
H34F H 0.426968 0.566129 0.323703 0.056 Uiso 1 1 calc R U . . .
C344 C 0.3371(6) 0.5444(3) 0.29582(18) 0.054(3) Uani 1 1 d . . . . .
H34G H 0.372878 0.523809 0.283271 0.080 Uiso 1 1 calc R U . . .
H34H H 0.310374 0.520401 0.309438 0.080 Uiso 1 1 calc R U . . .
H34I H 0.296736 0.562513 0.284030 0.080 Uiso 1 1 calc R U . . .

loop_
_atom_site_aniso_label
_atom_site_aniso_U_11
_atom_site_aniso_U_22
_atom_site_aniso_U_33
_atom_site_aniso_U_23
_atom_site_aniso_U_13
_atom_site_aniso_U_12
Mo1 0.0189(3) 0.0119(2) 0.0341(3) -0.0001(2) 0.0085(2) -0.0009(2)
Mo2 0.0126(2) 0.0158(2) 0.0148(2) 0.00095(19) 0.00121(18) -0.0024(2)
Mo3 0.0145(2) 0.0165(2) 0.0211(3) -0.0047(2) 0.00420(19) -0.0004(2)
Mo4 0.0163(3) 0.0122(2) 0.0288(3) 0.0033(2) 0.0031(2) 0.0005(2)
Mo5 0.0172(3) 0.0162(2) 0.0210(3) 0.0018(2) 0.0051(2) -0.0037(2)
Mo6 0.0263(3) 0.0187(3) 0.0285(3) -0.0078(2) 0.0150(2) -0.0046(2)
As1 0.0120(3) 0.0115(3) 0.0126(3) -0.0002(2) 0.0003(2) -0.0006(2)
O1 0.018(2) 0.014(2) 0.020(2) -0.0015(16) 0.0031(16) -0.0039(17)
O2 0.0109(19) 0.015(2) 0.017(2) 0.0025(16) -0.0001(15) -0.0015(16)
O3 0.015(2) 0.0136(19) 0.016(2) 0.0022(16) 0.0019(15) -0.0022(17)
O4 0.013(2) 0.017(2) 0.019(2) 0.0035(16) -0.0005(15) -0.0010(17)
O5 0.018(2) 0.018(2) 0.022(2) -0.0008(18) 0.0010(16) 0.0013(18)
O6 0.022(2) 0.022(2) 0.039(3) 0.008(2) 0.000(2) 0.003(2)
O7 0.049(3) 0.045(3) 0.021(3) -0.012(2) 0.015(2) -0.015(3)
O8 0.014(2) 0.015(2) 0.021(2) 0.0004(16) 0.0020(16) -0.0031(17)
O9 0.014(2) 0.019(2) 0.022(2) -0.0031(17) 0.0063(16) -0.0044(18)
O10 0.015(2) 0.018(2) 0.033(3) -0.0013(19) 0.0054(18) -0.0010(18)
O11 0.022(2) 0.014(2) 0.026(2) 0.0032(18) 0.0048(17) 0.0008(18)
O12 0.020(2) 0.021(2) 0.029(2) -0.0049(19) 0.0119(18) -0.0001(19)
O13 0.028(3) 0.018(2) 0.049(3) -0.007(2) 0.020(2) -0.003(2)
O14 0.021(2) 0.016(2) 0.039(3) 0.009(2) 0.003(2) -0.0023(19)
O15 0.016(2) 0.020(2) 0.018(2) 0.0041(17) -0.0008(16) -0.0043(18)
O16 0.025(2) 0.031(3) 0.020(2) -0.0061(19) 0.0018(18) -0.002(2)
O17 0.018(2) 0.015(2) 0.028(2) -0.0016(18) 0.0059(18) -0.0002(18)
O18 0.013(2) 0.019(2) 0.030(2) 0.0014(18) 0.0010(17) -0.0034(18)
O19 0.017(2) 0.023(2) 0.039(3) 0.000(2) 0.0089(19) 0.0037(19)
O23 0.026(3) 0.016(2) 0.063(4) 0.000(2) 0.017(2) 0.001(2)
O24 0.022(2) 0.025(2) 0.018(2) 0.0029(18) 0.0031(17) -0.0014(19)
O25 0.025(3) 0.025(2) 0.037(3) -0.011(2) 0.012(2) -0.001(2)
O26 0.021(2) 0.017(2) 0.050(3) 0.001(2) 0.006(2) 0.0009(19)
O27 0.028(3) 0.029(3) 0.023(2) 0.0010(19) 0.0089(19) -0.004(2)
O28 0.043(3) 0.023(3) 0.055(4) -0.006(2) 0.032(3) -0.002(2)
Mo7X 0.0114(3) 0.0161(3) 0.0311(3) 0.0076(2) 0.0015(2) 0.0005(2)
Mo8X 0.0148(3) 0.0223(3) 0.0135(3) 0.0039(2) -0.0028(2) -0.0067(2)
Mo9X 0.0135(3) 0.0160(3) 0.0171(3) 0.0004(2) -0.0003(2) -0.0045(2)
O20X 0.023(3) 0.019(2) 0.023(3) 0.0090(19) -0.002(2) -0.009(2)
O21X 0.021(2) 0.026(3) 0.011(2) 0.0041(19) -0.0026(18) -0.004(2)
O22X 0.010(2) 0.014(2) 0.041(3) 0.004(2) 0.001(2) -0.0054(18)
O29X 0.016(2) 0.023(3) 0.050(3) 0.013(2) 0.000(2) 0.004(2)
O30X 0.025(3) 0.046(3) 0.015(2) 0.003(2) -0.0040(19) -0.014(2)
O31X 0.019(3) 0.031(3) 0.025(3) -0.004(2) -0.0028(19) -0.010(2)
Mo7Y 0.036(5) 0.049(5) 0.050(5) -0.002(4) -0.012(4) 0.009(4)
Mo8Y 0.038(5) 0.044(5) 0.037(5) -0.020(4) 0.003(4) -0.023(4)
Mo9Y 0.051(6) 0.050(5) 0.035(5) 0.006(4) -0.011(4) 0.014(5)
O20Y 0.035(8) 0.045(8) 0.044(8) -0.007(8) -0.004(8) -0.010(8)
O21Y 0.046(8) 0.047(8) 0.037(8) -0.009(8) -0.007(8) -0.004(8)
O22Y 0.043(8) 0.049(8) 0.038(8) 0.004(8) -0.014(8) 0.016(8)
O29Y 0.040(11) 0.052(11) 0.050(11) -0.002(11) -0.007(10) 0.009(11)
O30Y 0.041(11) 0.046(11) 0.040(11) -0.020(10) 0.005(10) -0.026(10)
O31Y 0.053(11) 0.051(11) 0.038(11) 0.007(10) -0.013(10) 0.016(11)
N1A 0.031(3) 0.027(3) 0.025(3) -0.009(2) 0.015(2) -0.013(3)
N2A 0.078(5) 0.040(4) 0.018(3) -0.001(3) -0.002(3) -0.038(4)
N3A 0.015(3) 0.015(2) 0.029(3) 0.005(2) 0.002(2) 0.004(2)
N4A 0.017(3) 0.067(5) 0.038(4) 0.023(3) -0.008(2) -0.003(3)
N5A 0.035(3) 0.022(3) 0.017(3) 0.006(2) 0.003(2) -0.011(2)
N6A 0.039(4) 0.032(3) 0.020(3) 0.011(2) -0.002(2) -0.010(3)
C1A 0.046(5) 0.021(3) 0.026(4) -0.004(3) -0.003(3) -0.007(3)
C2A 0.080(7) 0.086(8) 0.033(5) -0.026(5) 0.026(5) -0.062(6)
C3A 0.046(5) 0.050(5) 0.062(6) -0.037(5) 0.031(4) -0.029(4)
C4A 0.017(3) 0.041(4) 0.035(4) 0.009(3) -0.004(3) 0.000(3)
C5A 0.013(3) 0.043(4) 0.038(4) 0.011(3) 0.000(3) 0.000(3)
C6A 0.016(3) 0.029(4) 0.044(4) 0.005(3) 0.002(3) 0.004(3)
C7A 0.038(4) 0.028(4) 0.024(4) 0.005(3) 0.001(3) -0.002(3)
C8A 0.061(6) 0.032(4) 0.035(4) 0.018(3) -0.005(4) -0.017(4)
C9A 0.043(5) 0.032(4) 0.032(4) 0.013(3) -0.005(3) -0.019(4)
C10A 0.099(8) 0.063(6) 0.040(5) 0.023(5) -0.043(5) -0.052(6)
C11A 0.021(4) 0.107(8) 0.035(5) 0.023(5) -0.005(3) -0.004(5)
C12A 0.044(5) 0.044(5) 0.018(4) 0.005(3) -0.005(3) -0.014(4)
C13A 0.068(6) 0.054(6) 0.036(5) 0.023(4) -0.037(4) -0.040(5)
C14A 0.041(5) 0.086(8) 0.026(4) 0.017(4) -0.019(4) -0.029(5)
C15A 0.039(5) 0.070(6) 0.024(4) 0.013(4) -0.020(3) -0.016(4)
C16A 0.033(4) 0.051(5) 0.020(4) 0.012(3) -0.012(3) -0.008(4)
C17A 0.048(5) 0.047(5) 0.012(3) 0.004(3) -0.015(3) -0.020(4)
C18A 0.061(6) 0.051(5) 0.021(4) 0.003(3) -0.023(4) -0.020(4)
N1B 0.030(4) 0.072(5) 0.051(4) 0.020(4) 0.004(3) -0.020(4)
C1B 0.030(4) 0.038(4) 0.043(5) 0.009(4) 0.001(3) -0.001(3)
C2B 0.032(5) 0.058(6) 0.079(7) 0.007(5) 0.014(4) -0.008(4)
N1 0.021(3) 0.020(3) 0.049(4) -0.008(3) 0.003(3) -0.007(2)
C111 0.045(5) 0.025(4) 0.051(5) -0.013(3) 0.023(4) -0.015(4)
C112 0.090(6) 0.035(4) 0.074(6) -0.024(4) 0.054(5) -0.030(5)
C113 0.109(6) 0.056(5) 0.074(5) -0.022(4) 0.051(5) -0.035(5)
C114 0.098(5) 0.081(4) 0.082(4) -0.008(3) 0.022(3) -0.014(3)
C121 0.027(4) 0.028(4) 0.096(7) -0.007(4) -0.005(4) -0.008(4)
C122 0.029(5) 0.043(6) 0.187(14) 0.010(7) 0.002(7) 0.009(4)
C123 0.064(6) 0.063(6) 0.097(8) 0.037(6) 0.001(6) 0.011(5)
C124 0.081(7) 0.084(7) 0.121(9) 0.043(7) -0.012(7) -0.001(6)
C131 0.027(4) 0.024(3) 0.031(4) -0.004(3) -0.003(3) 0.003(3)
C132 0.048(5) 0.028(4) 0.039(4) -0.010(3) -0.009(4) 0.002(4)
C133 0.098(8) 0.037(5) 0.028(4) -0.006(4) -0.013(5) 0.012(5)
C134 0.143(12) 0.057(6) 0.036(5) -0.015(5) -0.006(6) 0.016(7)
C141 0.038(4) 0.018(3) 0.045(5) -0.003(3) 0.001(3) -0.012(3)
C142 0.037(4) 0.033(4) 0.052(5) 0.004(4) -0.011(4) -0.015(4)
C143 0.043(5) 0.029(4) 0.068(5) 0.022(4) -0.020(4) -0.009(4)
C144 0.065(6) 0.051(5) 0.106(7) 0.032(5) -0.030(5) 0.002(5)
N2 0.032(3) 0.041(4) 0.031(3) -0.007(3) 0.009(3) -0.009(3)
C211 0.028(4) 0.042(4) 0.036(4) -0.003(3) 0.012(3) -0.003(3)
C212 0.040(5) 0.053(5) 0.030(4) -0.006(4) 0.010(3) -0.006(4)
C213 0.032(4) 0.052(5) 0.035(4) -0.004(4) 0.001(3) 0.000(4)
C214 0.074(7) 0.051(6) 0.070(7) -0.013(5) 0.006(5) 0.008(5)
C221 0.021(4) 0.050(5) 0.033(4) -0.005(4) 0.011(3) -0.003(3)
C222 0.035(5) 0.077(7) 0.029(4) -0.006(4) 0.005(3) 0.004(4)
C223 0.047(6) 0.121(10) 0.046(6) -0.022(6) -0.005(4) 0.012(6)
C224 0.101(10) 0.100(10) 0.075(8) -0.030(7) -0.044(7) 0.034(8)
C231 0.042(5) 0.043(5) 0.039(5) 0.003(4) 0.012(4) -0.008(4)
C232 0.064(6) 0.037(5) 0.042(5) 0.003(4) 0.017(4) -0.004(4)
C233 0.070(7) 0.044(6) 0.102(9) -0.009(6) 0.040(6) -0.005(5)
C234 0.082(8) 0.044(6) 0.085(8) -0.012(6) 0.007(6) -0.001(6)
C241 0.038(5) 0.054(5) 0.029(4) -0.007(4) 0.003(3) -0.009(4)
C242 0.033(5) 0.074(7) 0.072(7) 0.000(6) -0.003(4) -0.016(5)
C243 0.031(5) 0.076(7) 0.054(6) -0.006(5) 0.001(4) 0.002(5)
C244 0.079(9) 0.143(14) 0.082(9) -0.046(9) -0.005(7) -0.021(9)
N3 0.034(3) 0.029(3) 0.039(4) -0.003(3) -0.006(3) 0.016(3)
C311 0.039(4) 0.028(4) 0.046(4) -0.006(3) -0.013(3) 0.015(3)
C312 0.056(5) 0.046(4) 0.068(5) -0.010(4) -0.025(4) 0.019(4)
C313 0.100(7) 0.097(7) 0.095(7) -0.018(6) -0.031(6) 0.029(6)
C314 0.130(10) 0.142(10) 0.127(9) -0.021(9) -0.007(8) 0.039(9)
C321 0.034(4) 0.028(4) 0.041(4) -0.001(3) -0.010(3) 0.008(3)
C322 0.045(5) 0.043(5) 0.044(5) -0.007(4) -0.002(4) 0.010(4)
C323 0.056(6) 0.049(5) 0.040(5) -0.006(4) -0.008(4) 0.008(4)
C324 0.056(6) 0.104(9) 0.039(5) -0.005(5) -0.003(4) 0.023(6)
C331 0.042(5) 0.032(4) 0.043(5) -0.013(4) 0.002(4) 0.006(4)
C332 0.049(5) 0.042(5) 0.046(5) -0.012(4) -0.011(4) 0.005(4)
C333 0.061(6) 0.059(6) 0.044(5) 0.008(5) 0.003(4) -0.016(5)
C334 0.058(7) 0.091(9) 0.060(7) -0.004(6) 0.021(5) -0.022(6)
C341 0.034(4) 0.031(4) 0.040(4) -0.010(3) -0.006(3) 0.018(3)
C342 0.043(5) 0.031(4) 0.051(5) -0.009(4) 0.003(4) 0.001(4)
C343 0.047(5) 0.058(6) 0.035(5) -0.001(4) -0.006(4) 0.014(4)
C344 0.102(8) 0.028(4) 0.031(4) 0.003(3) 0.013(5) -0.001(5)

loop_
_atom_type_symbol
_atom_type_description
_atom_type_scat_dispersion_real
_atom_type_scat_dispersion_imag
_atom_type_scat_source
C C 0.0033 0.0016 'International Tables Vol C Tables 4.2.6.8 and 6.1.1.4'
H H 0.0000 0.0000 'International Tables Vol C Tables 4.2.6.8 and 6.1.1.4'
N N 0.0061 0.0033 'International Tables Vol C Tables 4.2.6.8 and 6.1.1.4'
As As 0.0499 2.0058 'International Tables Vol C Tables 4.2.6.8 and 6.1.1.4'
Mo Mo -1.6832 0.6857 'International Tables Vol C Tables 4.2.6.8 and 6.1.1.4'
O O 0.0106 0.0060 'International Tables Vol C Tables 4.2.6.8 and 6.1.1.4'

loop_
_geom_angle_atom_site_label_1
_geom_angle_atom_site_label_2
_geom_angle_atom_site_label_3
_geom_angle
_geom_angle_site_symmetry_1
_geom_angle_site_symmetry_3
_geom_angle_publ_flag
O23 Mo1 O14 103.8(2) . . ?
O23 Mo1 O8 102.7(2) . . ?
O14 Mo1 O8 99.23(19) . . ?
O23 Mo1 O13 99.5(2) . . ?
O14 Mo1 O13 93.1(2) . . ?
O8 Mo1 O13 151.2(2) . . ?
O23 Mo1 N1A 89.0(2) . . ?
O14 Mo1 N1A 166.0(2) . . ?
O8 Mo1 N1A 82.93(19) . . ?
O13 Mo1 N1A 79.3(2) . . ?
O23 Mo1 O1 165.8(2) . . ?
O14 Mo1 O1 88.46(17) . . ?
O8 Mo1 O1 82.06(16) . . ?
O13 Mo1 O1 72.27(17) . . ?
N1A Mo1 O1 78.14(18) . . ?
O24 Mo2 O5 103.6(2) . . ?
O24 Mo2 O9 100.11(19) . . ?
O5 Mo2 O9 99.48(19) . . ?
O24 Mo2 O8 99.56(19) . . ?
O5 Mo2 O8 94.93(18) . . ?
O9 Mo2 O8 152.07(17) . . ?
O24 Mo2 O15 92.14(18) . . ?
O5 Mo2 O15 163.89(17) . . ?
O9 Mo2 O15 80.87(16) . . ?
O8 Mo2 O15 78.78(16) . . ?
O24 Mo2 O2 168.30(18) . . ?
O5 Mo2 O2 86.83(17) . . ?
O9 Mo2 O2 72.51(16) . . ?
O8 Mo2 O2 84.62(15) . . ?
O15 Mo2 O2 77.88(14) . . ?
O25 Mo3 O16 103.7(2) . . ?
O25 Mo3 O10 103.0(2) . . ?
O16 Mo3 O10 99.3(2) . . ?
O25 Mo3 O9 99.7(2) . . ?
O16 Mo3 O9 92.7(2) . . ?
O10 Mo3 O9 150.89(18) . . ?
O25 Mo3 N3A 89.4(2) . . ?
O16 Mo3 N3A 165.6(2) . . ?
O10 Mo3 N3A 83.07(19) . . ?
O9 Mo3 N3A 79.17(18) . . ?
O25 Mo3 O2 166.23(19) . . ?
O16 Mo3 O2 88.10(17) . . ?
O10 Mo3 O2 81.63(16) . . ?
O9 Mo3 O2 72.31(15) . . ?
N3A Mo3 O2 78.17(16) . . ?
O26 Mo4 O6 103.6(2) . . ?
O26 Mo4 O11 98.2(2) . . ?
O6 Mo4 O11 99.7(2) . . ?
O26 Mo4 O10 100.0(2) . . ?
O6 Mo4 O10 96.0(2) . . ?
O11 Mo4 O10 152.39(18) . . ?
O26 Mo4 O17 91.0(2) . . ?
O6 Mo4 O17 165.29(19) . . ?
O11 Mo4 O17 79.40(16) . . ?
O10 Mo4 O17 79.66(16) . . ?
O26 Mo4 O3 166.58(19) . . ?
O6 Mo4 O3 87.86(19) . . ?
O11 Mo4 O3 72.71(16) . . ?
O10 Mo4 O3 85.42(16) . . ?
O17 Mo4 O3 77.83(15) . . ?
O27 Mo5 O18 103.8(2) . . ?
O27 Mo5 O12 103.3(2) . . ?
O18 Mo5 O12 98.2(2) . . ?
O27 Mo5 O11 100.3(2) . . ?
O18 Mo5 O11 93.46(19) . . ?
O12 Mo5 O11 150.30(19) . . ?
O27 Mo5 N5A 89.9(2) . . ?
O18 Mo5 N5A 165.63(19) . . ?
O12 Mo5 N5A 82.7(2) . . ?
O11 Mo5 N5A 79.6(2) . . ?
O27 Mo5 O3 165.93(19) . . ?
O18 Mo5 O3 88.48(16) . . ?
O12 Mo5 O3 81.38(16) . . ?
O11 Mo5 O3 71.66(16) . . ?
N5A Mo5 O3 77.42(17) . . ?
O7 Mo6 O28 103.0(3) . . ?
O7 Mo6 O13 99.5(2) . . ?
O28 Mo6 O13 99.7(2) . . ?
O7 Mo6 O12 96.2(2) . . ?
O28 Mo6 O12 99.7(2) . . ?
O13 Mo6 O12 151.57(19) . . ?
O7 Mo6 O19 162.8(2) . . ?
O28 Mo6 O19 93.9(2) . . ?
O13 Mo6 O19 80.32(19) . . ?
O12 Mo6 O19 77.72(18) . . ?
O7 Mo6 O1 85.82(19) . . ?
O28 Mo6 O1 169.2(2) . . ?
O13 Mo6 O1 72.35(17) . . ?
O12 Mo6 O1 85.43(15) . . ?
O19 Mo6 O1 77.69(15) . . ?
O1 As1 O3 110.04(19) . . ?
O1 As1 O2 110.0(2) . . ?
O3 As1 O2 110.39(19) . . ?
O1 As1 O4 109.0(2) . . ?
O3 As1 O4 108.51(19) . . ?
O2 As1 O4 108.91(19) . . ?
As1 O1 Mo6 126.9(2) . . ?
As1 O1 Mo1 122.1(2) . . ?
Mo6 O1 Mo1 93.84(15) . . ?
As1 O2 Mo2 126.9(2) . . ?
As1 O2 Mo3 121.6(2) . . ?
Mo2 O2 Mo3 93.46(14) . . ?
As1 O3 Mo4 127.2(2) . . ?
As1 O3 Mo5 122.3(2) . . ?
Mo4 O3 Mo5 93.44(14) . . ?
As1 O4 Mo9Y 124.7(3) . . ?
As1 O4 Mo7Y 120.3(3) . . ?
Mo9Y O4 Mo7Y 97.0(2) . . ?
As1 O4 Mo8X 124.2(2) . . ?
As1 O4 Mo9X 125.0(2) . . ?
Mo8X O4 Mo9X 91.74(14) . . ?
As1 O4 Mo7X 123.4(2) . . ?
Mo8X O4 Mo7X 90.80(14) . . ?
Mo9X O4 Mo7X 91.87(14) . . ?
As1 O4 Mo8Y 124.0(2) . . ?
Mo9Y O4 Mo8Y 92.8(2) . . ?
Mo7Y O4 Mo8Y 89.5(2) . . ?
Mo1 O8 Mo2 161.5(2) . . ?
Mo2 O9 Mo3 120.9(2) . . ?
Mo3 O10 Mo4 161.5(3) . . ?
Mo5 O11 Mo4 121.4(2) . . ?
Mo5 O12 Mo6 163.5(3) . . ?
Mo1 O13 Mo6 120.8(2) . . ?
Mo1 O14 Mo7X 140.8(3) . . ?
Mo1 O14 Mo9Y 128.3(3) . . ?
Mo8X O15 Mo2 150.1(2) . . ?
Mo9Y O15 Mo2 148.6(3) . . ?
Mo3 O16 Mo8X 141.2(3) . . ?
Mo3 O16 Mo8Y 127.3(2) . . ?
Mo8Y O17 Mo4 150.6(3) . . ?
Mo9X O17 Mo4 150.3(2) . . ?
Mo5 O18 Mo9X 141.3(2) . . ?
Mo5 O18 Mo7Y 125.7(3) . . ?
Mo7X O19 Mo6 150.1(2) . . ?
Mo7Y O19 Mo6 142.4(4) . . ?
O29X Mo7X O19 104.2(2) . . ?
O29X Mo7X O22X 102.8(2) . . ?
O19 Mo7X O22X 99.9(2) . . ?
O29X Mo7X O20X 98.4(2) . . ?
O19 Mo7X O20X 154.0(2) . . ?
O22X Mo7X O20X 87.5(2) . . ?
O29X Mo7X O14 100.1(2) . . ?
O19 Mo7X O14 85.98(19) . . ?
O22X Mo7X O14 154.20(19) . . ?
O20X Mo7X O14 77.34(19) . . ?
O29X Mo7X O4 168.9(2) . . ?
O19 Mo7X O4 86.91(17) . . ?
O22X Mo7X O4 73.93(17) . . ?
O20X Mo7X O4 71.06(17) . . ?
O14 Mo7X O4 81.39(16) . . ?
O30X Mo8X O15 104.6(2) . . ?
O30X Mo8X O20X 103.5(2) . . ?
O15 Mo8X O20X 101.15(19) . . ?
O30X Mo8X O21X 96.7(2) . . ?
O15 Mo8X O21X 154.57(18) . . ?
O20X Mo8X O21X 87.0(2) . . ?
O30X Mo8X O16 98.5(2) . . ?
O15 Mo8X O16 85.68(18) . . ?
O20X Mo8X O16 154.32(19) . . ?
O21X Mo8X O16 77.39(18) . . ?
O30X Mo8X O4 168.0(2) . . ?
O15 Mo8X O4 87.29(16) . . ?
O20X Mo8X O4 75.57(17) . . ?
O21X Mo8X O4 71.34(16) . . ?
O16 Mo8X O4 80.12(15) . . ?
O31X Mo9X O17 105.0(2) . . ?
O31X Mo9X O21X 102.0(2) . . ?
O17 Mo9X O21X 103.23(19) . . ?
O31X Mo9X O22X 97.6(2) . . ?
O17 Mo9X O22X 152.3(2) . . ?
O21X Mo9X O22X 87.2(2) . . ?
O31X Mo9X O18 99.1(2) . . ?
O17 Mo9X O18 83.87(18) . . ?
O21X Mo9X O18 154.98(19) . . ?
O22X Mo9X O18 76.81(19) . . ?
O31X Mo9X O4 167.7(2) . . ?
O17 Mo9X O4 87.33(17) . . ?
O21X Mo9X O4 74.64(17) . . ?
O22X Mo9X O4 70.64(16) . . ?
O18 Mo9X O4 81.87(15) . . ?
Mo8X O20X Mo7X 122.6(2) . . ?
Mo9X O21X Mo8X 122.3(2) . . ?
Mo7X O22X Mo9X 123.5(2) . . ?
O29Y Mo7Y O19 101.2(4) . . ?
O29Y Mo7Y O22Y 102.8(3) . . ?
O19 Mo7Y O22Y 90.3(4) . . ?
O29Y Mo7Y O20Y 98.4(3) . . ?
O19 Mo7Y O20Y 160.3(4) . . ?
O22Y Mo7Y O20Y 87.5(2) . . ?
O29Y Mo7Y O18 103.3(4) . . ?
O19 Mo7Y O18 106.4(4) . . ?
O22Y Mo7Y O18 145.5(3) . . ?
O20Y Mo7Y O18 66.7(3) . . ?
O29Y Mo7Y O4 168.8(3) . . ?
O19 Mo7Y O4 87.7(3) . . ?
O22Y Mo7Y O4 70.0(3) . . ?
O20Y Mo7Y O4 73.2(2) . . ?
O18 Mo7Y O4 80.5(3) . . ?
O30Y Mo8Y O17 110.2(4) . . ?
O30Y Mo8Y O20Y 103.6(3) . . ?
O17 Mo8Y O20Y 97.5(4) . . ?
O30Y Mo8Y O21Y 96.7(3) . . ?
O17 Mo8Y O21Y 150.7(4) . . ?
O20Y Mo8Y O21Y 87.1(2) . . ?
O30Y Mo8Y O4 164.6(3) . . ?
O17 Mo8Y O4 85.2(3) . . ?
O20Y Mo8Y O4 74.5(2) . . ?
O21Y Mo8Y O4 68.1(2) . . ?
O30Y Mo8Y O16 105.2(4) . . ?
O17 Mo8Y O16 96.2(3) . . ?
O20Y Mo8Y O16 141.3(3) . . ?
O21Y Mo8Y O16 64.5(3) . . ?
O4 Mo8Y O16 70.8(2) . . ?
O31Y Mo9Y O15 101.7(4) . . ?
O31Y Mo9Y O21Y 102.0(3) . . ?
O15 Mo9Y O21Y 104.8(4) . . ?
O31Y Mo9Y O22Y 97.5(3) . . ?
O15 Mo9Y O22Y 154.5(4) . . ?
O21Y Mo9Y O22Y 87.2(2) . . ?
O31Y Mo9Y O4 166.6(3) . . ?
O15 Mo9Y O4 91.3(3) . . ?
O21Y Mo9Y O4 77.1(3) . . ?
O22Y Mo9Y O4 69.2(3) . . ?
O31Y Mo9Y O14 97.4(4) . . ?
O15 Mo9Y O14 95.7(4) . . ?
O21Y Mo9Y O14 148.1(3) . . ?
O22Y Mo9Y O14 65.1(3) . . ?
O4 Mo9Y O14 78.2(3) . . ?
Mo8Y O20Y Mo7Y 122.7(3) . . ?
Mo9Y O21Y Mo8Y 122.0(3) . . ?
Mo7Y O22Y Mo9Y 123.7(3) . . ?
Mo7Y O29Y C2B 104.4(6) . 5_666 ?
C1A N1A C3A 105.4(7) . . ?
C1A N1A Mo1 128.1(4) . . ?
C3A N1A Mo1 126.0(6) . . ?
C2A N2A C1A 107.7(8) . . ?
C2A N2A C10A 126.7(8) . . ?
C1A N2A C10A 125.4(8) . . ?
C4A N3A C6A 105.9(6) . . ?
C4A N3A Mo3 128.0(4) . . ?
C6A N3A Mo3 125.6(4) . . ?
C4A N4A C5A 107.4(6) . . ?
C4A N4A C11A 126.8(6) . . ?
C5A N4A C11A 125.8(6) . . ?
C7A N5A C9A 106.5(6) . . ?
C7A N5A Mo5 127.7(4) . . ?
C9A N5A Mo5 125.5(5) . . ?
C7A N6A C8A 107.2(6) . . ?
C7A N6A C12A 126.8(6) . . ?
C8A N6A C12A 125.9(6) . . ?
N1A C1A N2A 111.3(7) . . ?
N1A C1A H1A 124.4 . . ?
N2A C1A H1A 124.4 . . ?
N2A C2A C3A 106.9(7) . . ?
N2A C2A H2A 126.5 . . ?
C3A C2A H2A 126.5 . . ?
C2A C3A N1A 108.6(8) . . ?
C2A C3A H3A 125.7 . . ?
N1A C3A H3A 125.7 . . ?
N3A C4A N4A 110.8(6) . . ?
N3A C4A H4A 124.6 . . ?
N4A C4A H4A 124.6 . . ?
C6A C5A N4A 106.0(6) . . ?
C6A C5A H5A 127.0 . . ?
N4A C5A H5A 127.0 . . ?
C5A C6A N3A 109.9(6) . . ?
C5A C6A H6A 125.1 . . ?
N3A C6A H6A 125.1 . . ?
N5A C7A N6A 110.4(6) . . ?
N5A C7A H7A 124.8 . . ?
N6A C7A H7A 124.8 . . ?
C9A C8A N6A 105.7(6) . . ?
C9A C8A H8A 127.2 . . ?
N6A C8A H8A 127.2 . . ?
C8A C9A N5A 110.2(6) . . ?
C8A C9A H9A 124.9 . . ?
N5A C9A H9A 124.9 . . ?
N2A C10A C13A 110.8(7) . . ?
N2A C10A H10A 109.5 . . ?
C13A C10A H10A 109.5 . . ?
N2A C10A H10B 109.5 . . ?
C13A C10A H10B 109.5 . . ?
H10A C10A H10B 108.1 . . ?
N4A C11A C15A 111.2(7) . . ?
N4A C11A H11A 109.4 . . ?
C15A C11A H11A 109.4 . . ?
N4A C11A H11B 109.4 . . ?
C15A C11A H11B 109.4 . . ?
H11A C11A H11B 108.0 . . ?
N6A C12A C17A 112.2(5) . . ?
N6A C12A H12A 109.2 . . ?
C17A C12A H12A 109.2 . . ?
N6A C12A H12B 109.2 . . ?
C17A C12A H12B 109.2 . . ?
H12A C12A H12B 107.9 . . ?
C14A C13A C18A 118.9(8) . . ?
C14A C13A C10A 122.2(9) . . ?
C18A C13A C10A 118.9(10) . . ?
C15A C14A C13A 122.3(8) . . ?
C15A C14A H14A 118.9 . . ?
C13A C14A H14A 118.9 . . ?
C14A C15A C16A 118.4(9) . . ?
C14A C15A C11A 119.2(8) . . ?
C16A C15A C11A 122.3(9) . . ?
C17A C16A C15A 122.0(8) . . ?
C17A C16A H16A 119.0 . . ?
C15A C16A H16A 119.0 . . ?
C16A C17A C18A 119.9(8) . . ?
C16A C17A C12A 121.0(7) . . ?
C18A C17A C12A 119.0(8) . . ?
C17A C18A C13A 118.5(9) . . ?
C17A C18A H18A 120.7 . . ?
C13A C18A H18A 120.7 . . ?
N1B C1B C2B 176.8(9) . . ?
C1B C2B O29Y 129.3(8) . 5_666 ?
C1B C2B H2BA 109.5 . . ?
O29Y C2B H2BA 120.8 5_666 . ?
C1B C2B H2BB 109.5 . . ?
O29Y C2B H2BB 49.2 5_666 . ?
H2BA C2B H2BB 109.5 . . ?
C1B C2B H2BC 109.5 . . ?
O29Y C2B H2BC 60.5 5_666 . ?
H2BA C2B H2BC 109.5 . . ?
H2BB C2B H2BC 109.5 . . ?
C131 N1 C111 106.8(5) . . ?
C131 N1 C141 111.0(5) . . ?
C111 N1 C141 111.0(6) . . ?
C131 N1 C121 109.0(6) . . ?
C111 N1 C121 112.6(6) . . ?
C141 N1 C121 106.5(5) . . ?
N1 C111 C112 116.3(6) . . ?
N1 C111 H11C 108.2 . . ?
C112 C111 H11C 108.2 . . ?
N1 C111 H11D 108.2 . . ?
C112 C111 H11D 108.2 . . ?
H11C C111 H11D 107.4 . . ?
C111 C112 C113 108.0(7) . . ?
C111 C112 H11E 110.1 . . ?
C113 C112 H11E 110.1 . . ?
C111 C112 H11F 110.1 . . ?
C113 C112 H11F 110.1 . . ?
H11E C112 H11F 108.4 . . ?
C114 C113 C112 113.0(9) . . ?
C114 C113 H11G 109.0 . . ?
C112 C113 H11G 109.0 . . ?
C114 C113 H11H 109.0 . . ?
C112 C113 H11H 109.0 . . ?
H11G C113 H11H 107.8 . . ?
C113 C114 H11I 109.5 . . ?
C113 C114 H11J 109.5 . . ?
H11I C114 H11J 109.5 . . ?
C113 C114 H11K 109.5 . . ?
H11I C114 H11K 109.5 . . ?
H11J C114 H11K 109.5 . . ?
N1 C121 C122 114.9(7) . . ?
N1 C121 H12C 108.6 . . ?
C122 C121 H12C 108.5 . . ?
N1 C121 H12D 108.5 . . ?
C122 C121 H12D 108.5 . . ?
H12C C121 H12D 107.5 . . ?
C123 C122 C121 113.0(9) . . ?
C123 C122 H12E 109.0 . . ?
C121 C122 H12E 109.0 . . ?
C123 C122 H12F 109.0 . . ?
C121 C122 H12F 109.0 . . ?
H12E C122 H12F 107.8 . . ?
C124 C123 C122 114.5(11) . . ?
C124 C123 H12G 108.6 . . ?
C122 C123 H12G 108.6 . . ?
C124 C123 H12H 108.6 . . ?
C122 C123 H12H 108.6 . . ?
H12G C123 H12H 107.6 . . ?
C123 C124 H12I 109.5 . . ?
C123 C124 H12J 109.5 . . ?
H12I C124 H12J 109.5 . . ?
C123 C124 H12K 109.5 . . ?
H12I C124 H12K 109.5 . . ?
H12J C124 H12K 109.5 . . ?
N1 C131 C132 116.1(6) . . ?
N1 C131 H13A 108.3 . . ?
C132 C131 H13A 108.3 . . ?
N1 C131 H13B 108.3 . . ?
C132 C131 H13B 108.3 . . ?
H13A C131 H13B 107.4 . . ?
C133 C132 C131 110.1(6) . . ?
C133 C132 H13C 109.6 . . ?
C131 C132 H13C 109.6 . . ?
C133 C132 H13D 109.6 . . ?
C131 C132 H13D 109.6 . . ?
H13C C132 H13D 108.2 . . ?
C132 C133 C134 112.2(8) . . ?
C132 C133 H13E 109.2 . . ?
C134 C133 H13E 109.2 . . ?
C132 C133 H13F 109.2 . . ?
C134 C133 H13F 109.2 . . ?
H13E C133 H13F 107.9 . . ?
C133 C134 H13G 109.5 . . ?
C133 C134 H13H 109.5 . . ?
H13G C134 H13H 109.5 . . ?
C133 C134 H13I 109.5 . . ?
H13G C134 H13I 109.5 . . ?
H13H C134 H13I 109.5 . . ?
N1 C141 C142 115.0(6) . . ?
N1 C141 H14B 108.5 . . ?
C142 C141 H14B 108.5 . . ?
N1 C141 H14C 108.5 . . ?
C142 C141 H14C 108.5 . . ?
H14B C141 H14C 107.5 . . ?
C143 C142 C141 112.0(6) . . ?
C143 C142 H14D 109.2 . . ?
C141 C142 H14D 109.2 . . ?
C143 C142 H14E 109.2 . . ?
C141 C142 H14E 109.2 . . ?
H14D C142 H14E 107.9 . . ?
C142 C143 C144 112.8(7) . . ?
C142 C143 H14F 109.0 . . ?
C144 C143 H14F 109.0 . . ?
C142 C143 H14G 109.0 . . ?
C144 C143 H14G 109.0 . . ?
H14F C143 H14G 107.8 . . ?
C143 C144 H14H 109.5 . . ?
C143 C144 H14I 109.5 . . ?
H14H C144 H14I 109.5 . . ?
C143 C144 H14J 109.5 . . ?
H14H C144 H14J 109.5 . . ?
H14I C144 H14J 109.5 . . ?
C231 N2 C211 107.5(6) . . ?
C231 N2 C221 111.7(6) . . ?
C211 N2 C221 111.4(6) . . ?
C231 N2 C241 109.3(6) . . ?
C211 N2 C241 110.1(6) . . ?
C221 N2 C241 106.9(5) . . ?
N2 C211 C212 116.1(6) . . ?
N2 C211 H21A 108.3 . . ?
C212 C211 H21A 108.3 . . ?
N2 C211 H21B 108.3 . . ?
C212 C211 H21B 108.3 . . ?
H21A C211 H21B 107.4 . . ?
C213 C212 C211 109.7(6) . . ?
C213 C212 H21C 109.7 . . ?
C211 C212 H21C 109.7 . . ?
C213 C212 H21D 109.7 . . ?
C211 C212 H21D 109.7 . . ?
H21C C212 H21D 108.2 . . ?
C214 C213 C212 109.7(7) . . ?
C214 C213 H21E 109.7 . . ?
C212 C213 H21E 109.7 . . ?
C214 C213 H21F 109.7 . . ?
C212 C213 H21F 109.7 . . ?
H21E C213 H21F 108.2 . . ?
C213 C214 H21G 109.5 . . ?
C213 C214 H21H 109.5 . . ?
H21G C214 H21H 109.5 . . ?
C213 C214 H21I 109.5 . . ?
H21G C214 H21I 109.5 . . ?
H21H C214 H21I 109.5 . . ?
C222 C221 N2 113.5(6) . . ?
C222 C221 H22A 108.9 . . ?
N2 C221 H22A 108.9 . . ?
C222 C221 H22B 108.9 . . ?
N2 C221 H22B 108.9 . . ?
H22A C221 H22B 107.7 . . ?
C221 C222 C223 109.9(7) . . ?
C221 C222 H22C 109.7 . . ?
C223 C222 H22C 109.7 . . ?
C221 C222 H22D 109.7 . . ?
C223 C222 H22D 109.7 . . ?
H22C C222 H22D 108.2 . . ?
C224 C223 C222 110.7(10) . . ?
C224 C223 H22E 109.5 . . ?
C222 C223 H22E 109.5 . . ?
C224 C223 H22F 109.5 . . ?
C222 C223 H22F 109.5 . . ?
H22E C223 H22F 108.1 . . ?
C223 C224 H22G 109.5 . . ?
C223 C224 H22H 109.5 . . ?
H22G C224 H22H 109.5 . . ?
C223 C224 H22I 109.5 . . ?
H22G C224 H22I 109.5 . . ?
H22H C224 H22I 109.5 . . ?
N2 C231 C232 115.0(6) . . ?
N2 C231 H23A 108.5 . . ?
C232 C231 H23A 108.5 . . ?
N2 C231 H23B 108.5 . . ?
C232 C231 H23B 108.5 . . ?
H23A C231 H23B 107.5 . . ?
C231 C232 C233 109.8(7) . . ?
C231 C232 H23C 109.7 . . ?
C233 C232 H23C 109.7 . . ?
C231 C232 H23D 109.7 . . ?
C233 C232 H23D 109.7 . . ?
H23C C232 H23D 108.2 . . ?
C234 C233 C232 112.1(8) . . ?
C234 C233 H23E 109.2 . . ?
C232 C233 H23E 109.2 . . ?
C234 C233 H23F 109.2 . . ?
C232 C233 H23F 109.2 . . ?
H23E C233 H23F 107.9 . . ?
C233 C234 H23G 109.5 . . ?
C233 C234 H23H 109.5 . . ?
H23G C234 H23H 109.5 . . ?
C233 C234 H23I 109.5 . . ?
H23G C234 H23I 109.5 . . ?
H23H C234 H23I 109.5 . . ?
C242 C241 N2 115.8(7) . . ?
C242 C241 H24A 108.3 . . ?
N2 C241 H24A 108.3 . . ?
C242 C241 H24B 108.3 . . ?
N2 C241 H24B 108.3 . . ?
H24A C241 H24B 107.4 . . ?
C241 C242 C243 112.8(8) . . ?
C241 C242 H24C 109.0 . . ?
C243 C242 H24C 109.0 . . ?
C241 C242 H24D 109.0 . . ?
C243 C242 H24D 109.0 . . ?
H24C C242 H24D 107.8 . . ?
C242 C243 C244 111.4(10) . . ?
C242 C243 H24E 109.4 . . ?
C244 C243 H24E 109.4 . . ?
C242 C243 H24F 109.4 . . ?
C244 C243 H24F 109.4 . . ?
H24E C243 H24F 108.0 . . ?
C243 C244 H24G 109.5 . . ?
C243 C244 H24H 109.5 . . ?
H24G C244 H24H 109.5 . . ?
C243 C244 H24I 109.5 . . ?
H24G C244 H24I 109.5 . . ?
H24H C244 H24I 109.5 . . ?
C321 N3 C331 110.5(6) . . ?
C321 N3 C341 106.9(5) . . ?
C331 N3 C341 111.1(6) . . ?
C321 N3 C311 112.4(6) . . ?
C331 N3 C311 106.5(5) . . ?
C341 N3 C311 109.5(6) . . ?
C312 C311 N3 114.2(6) . . ?
C312 C311 H31A 108.7 . . ?
N3 C311 H31A 108.7 . . ?
C312 C311 H31B 108.7 . . ?
N3 C311 H31B 108.7 . . ?
H31A C311 H31B 107.6 . . ?
C313 C312 C311 114.4(9) . . ?
C313 C312 H31C 108.7 . . ?
C311 C312 H31C 108.7 . . ?
C313 C312 H31D 108.7 . . ?
C311 C312 H31D 108.7 . . ?
H31C C312 H31D 107.6 . . ?
C312 C313 C314 108.2(12) . . ?
C312 C313 H31E 110.1 . . ?
C314 C313 H31E 110.1 . . ?
C312 C313 H31F 110.1 . . ?
C314 C313 H31F 110.1 . . ?
H31E C313 H31F 108.4 . . ?
C313 C314 H31G 109.5 . . ?
C313 C314 H31H 109.5 . . ?
H31G C314 H31H 109.5 . . ?
C313 C314 H31I 109.5 . . ?
H31G C314 H31I 109.5 . . ?
H31H C314 H31I 109.5 . . ?
N3 C321 C322 114.0(6) . . ?
N3 C321 H32A 108.8 . . ?
C322 C321 H32A 108.8 . . ?
N3 C321 H32B 108.8 . . ?
C322 C321 H32B 108.8 . . ?
H32A C321 H32B 107.7 . . ?
C323 C322 C321 110.7(7) . . ?
C323 C322 H32C 109.5 . . ?
C321 C322 H32C 109.5 . . ?
C323 C322 H32D 109.5 . . ?
C321 C322 H32D 109.5 . . ?
H32C C322 H32D 108.1 . . ?
C322 C323 C324 111.0(8) . . ?
C322 C323 H32E 109.4 . . ?
C324 C323 H32E 109.4 . . ?
C322 C323 H32F 109.4 . . ?
C324 C323 H32F 109.4 . . ?
H32E C323 H32F 108.0 . . ?
C323 C324 H32G 109.5 . . ?
C323 C324 H32H 109.5 . . ?
H32G C324 H32H 109.5 . . ?
C323 C324 H32I 109.5 . . ?
H32G C324 H32I 109.5 . . ?
H32H C324 H32I 109.5 . . ?
N3 C331 C332 115.0(6) . . ?
N3 C331 H33A 108.5 . . ?
C332 C331 H33A 108.5 . . ?
N3 C331 H33B 108.5 . . ?
C332 C331 H33B 108.5 . . ?
H33A C331 H33B 107.5 . . ?
C333 C332 C331 111.9(7) . . ?
C333 C332 H33C 109.2 . . ?
C331 C332 H33C 109.2 . . ?
C333 C332 H33D 109.2 . . ?
C331 C332 H33D 109.2 . . ?
H33C C332 H33D 107.9 . . ?
C332 C333 C334 111.2(9) . . ?
C332 C333 H33E 109.4 . . ?
C334 C333 H33E 109.4 . . ?
C332 C333 H33F 109.4 . . ?
C334 C333 H33F 109.4 . . ?
H33E C333 H33F 108.0 . . ?
C333 C334 H33G 109.5 . . ?
C333 C334 H33H 109.5 . . ?
H33G C334 H33H 109.5 . . ?
C333 C334 H33I 109.5 . . ?
H33G C334 H33I 109.5 . . ?
H33H C334 H33I 109.5 . . ?
N3 C341 C342 116.7(6) . . ?
N3 C341 H34A 108.1 . . ?
C342 C341 H34A 108.1 . . ?
N3 C341 H34B 108.1 . . ?
C342 C341 H34B 108.1 . . ?
H34A C341 H34B 107.3 . . ?
C341 C342 C343 110.8(7) . . ?
C341 C342 H34C 109.5 . . ?
C343 C342 H34C 109.5 . . ?
C341 C342 H34D 109.5 . . ?
C343 C342 H34D 109.5 . . ?
H34C C342 H34D 108.1 . . ?
C344 C343 C342 114.3(8) . . ?
C344 C343 H34E 108.7 . . ?
C342 C343 H34E 108.7 . . ?
C344 C343 H34F 108.7 . . ?
C342 C343 H34F 108.7 . . ?
H34E C343 H34F 107.6 . . ?
C343 C344 H34G 109.5 . . ?
C343 C344 H34H 109.5 . . ?
H34G C344 H34H 109.5 . . ?
C343 C344 H34I 109.5 . . ?
H34G C344 H34I 109.5 . . ?
H34H C344 H34I 109.5 . . ?

loop_
_geom_bond_atom_site_label_1
_geom_bond_atom_site_label_2
_geom_bond_distance
_geom_bond_site_symmetry_2
_geom_bond_publ_flag
Mo1 O23 1.700(5) . ?
Mo1 O14 1.790(5) . ?
Mo1 O8 1.850(4) . ?
Mo1 O13 1.927(4) . ?
Mo1 N1A 2.234(6) . ?
Mo1 O1 2.300(4) . ?
Mo2 O24 1.709(4) . ?
Mo2 O5 1.710(4) . ?
Mo2 O9 1.925(4) . ?
Mo2 O8 1.955(4) . ?
Mo2 O15 2.230(4) . ?
Mo2 O2 2.297(4) . ?
Mo3 O25 1.700(4) . ?
Mo3 O16 1.797(5) . ?
Mo3 O10 1.859(4) . ?
Mo3 O9 1.926(4) . ?
Mo3 N3A 2.255(5) . ?
Mo3 O2 2.305(4) . ?
Mo4 O26 1.708(5) . ?
Mo4 O6 1.710(5) . ?
Mo4 O11 1.938(4) . ?
Mo4 O10 1.958(4) . ?
Mo4 O17 2.263(4) . ?
Mo4 O3 2.266(4) . ?
Mo5 O27 1.701(4) . ?
Mo5 O18 1.801(4) . ?
Mo5 O12 1.854(4) . ?
Mo5 O11 1.904(4) . ?
Mo5 N5A 2.265(6) . ?
Mo5 O3 2.335(4) . ?
Mo6 O7 1.711(5) . ?
Mo6 O28 1.713(5) . ?
Mo6 O13 1.932(5) . ?
Mo6 O12 1.960(4) . ?
Mo6 O19 2.202(5) . ?
Mo6 O1 2.293(4) . ?
As1 O1 1.671(4) . ?
As1 O3 1.671(4) . ?
As1 O2 1.676(4) . ?
As1 O4 1.696(4) . ?
O4 Mo9Y 2.224(7) . ?
O4 Mo7Y 2.353(7) . ?
O4 Mo8X 2.373(4) . ?
O4 Mo9X 2.375(4) . ?
O4 Mo7X 2.392(4) . ?
O4 Mo8Y 2.469(7) . ?
O14 Mo7X 2.067(4) . ?
O14 Mo9Y 2.396(9) . ?
O15 Mo8X 1.766(4) . ?
O15 Mo9Y 1.796(5) . ?
O16 Mo8X 2.089(5) . ?
O16 Mo8Y 2.501(9) . ?
O17 Mo8Y 1.744(6) . ?
O17 Mo9X 1.780(4) . ?
O18 Mo9X 2.094(4) . ?
O18 Mo7Y 2.187(9) . ?
O19 Mo7X 1.790(5) . ?
O19 Mo7Y 1.809(6) . ?
Mo7X O29X 1.700(5) . ?
Mo7X O22X 1.827(4) . ?
Mo7X O20X 2.058(5) . ?
Mo8X O30X 1.692(5) . ?
Mo8X O20X 1.808(5) . ?
Mo8X O21X 2.048(5) . ?
Mo9X O31X 1.699(5) . ?
Mo9X O21X 1.842(4) . ?
Mo9X O22X 2.059(5) . ?
Mo7Y O29Y 1.700(5) . ?
Mo7Y O22Y 1.827(5) . ?
Mo7Y O20Y 2.059(5) . ?
Mo8Y O30Y 1.692(5) . ?
Mo8Y O20Y 1.807(5) . ?
Mo8Y O21Y 2.048(5) . ?
Mo9Y O31Y 1.699(5) . ?
Mo9Y O21Y 1.842(5) . ?
Mo9Y O22Y 2.059(5) . ?
O29Y C2B 1.926(15) 5_666 ?
N1A C1A 1.311(9) . ?
N1A C3A 1.379(9) . ?
N2A C2A 1.336(13) . ?
N2A C1A 1.344(9) . ?
N2A C10A 1.482(12) . ?
N3A C4A 1.307(9) . ?
N3A C6A 1.372(8) . ?
N4A C4A 1.353(8) . ?
N4A C5A 1.364(9) . ?
N4A C11A 1.472(10) . ?
N5A C7A 1.312(9) . ?
N5A C9A 1.367(8) . ?
N6A C7A 1.345(9) . ?
N6A C8A 1.387(9) . ?
N6A C12A 1.474(9) . ?
C1A H1A 0.9500 . ?
C2A C3A 1.361(14) . ?
C2A H2A 0.9500 . ?
C3A H3A 0.9500 . ?
C4A H4A 0.9500 . ?
C5A C6A 1.346(10) . ?
C5A H5A 0.9500 . ?
C6A H6A 0.9500 . ?
C7A H7A 0.9500 . ?
C8A C9A 1.335(11) . ?
C8A H8A 0.9500 . ?
C9A H9A 0.9500 . ?
C10A C13A 1.499(13) . ?
C10A H10A 0.9900 . ?
C10A H10B 0.9900 . ?
C11A C15A 1.495(13) . ?
C11A H11A 0.9900 . ?
C11A H11B 0.9900 . ?
C12A C17A 1.516(10) . ?
C12A H12A 0.9900 . ?
C12A H12B 0.9900 . ?
C13A C14A 1.387(14) . ?
C13A C18A 1.435(12) . ?
C14A C15A 1.357(13) . ?
C14A H14A 0.9500 . ?
C15A C16A 1.395(11) . ?
C16A C17A 1.374(11) . ?
C16A H16A 0.9500 . ?
C17A C18A 1.390(11) . ?
C18A H18A 0.9500 . ?
N1B C1B 1.133(9) . ?
C1B C2B 1.471(11) . ?
C2B H2BA 0.9800 . ?
C2B H2BB 0.9800 . ?
C2B H2BC 0.9800 . ?
N1 C131 1.510(9) . ?
N1 C111 1.514(9) . ?
N1 C141 1.522(9) . ?
N1 C121 1.533(10) . ?
C111 C112 1.520(10) . ?
C111 H11C 0.9900 . ?
C111 H11D 0.9900 . ?
C112 C113 1.560(14) . ?
C112 H11E 0.9900 . ?
C112 H11F 0.9900 . ?
C113 C114 1.538(14) . ?
C113 H11G 0.9900 . ?
C113 H11H 0.9900 . ?
C114 H11I 0.9800 . ?
C114 H11J 0.9800 . ?
C114 H11K 0.9800 . ?
C121 C122 1.548(13) . ?
C121 H12C 0.9900 . ?
C121 H12D 0.9900 . ?
C122 C123 1.478(15) . ?
C122 H12E 0.9900 . ?
C122 H12F 0.9900 . ?
C123 C124 1.454(14) . ?
C123 H12G 0.9900 . ?
C123 H12H 0.9900 . ?
C124 H12I 0.9800 . ?
C124 H12J 0.9800 . ?
C124 H12K 0.9800 . ?
C131 C132 1.514(9) . ?
C131 H13A 0.9900 . ?
C131 H13B 0.9900 . ?
C132 C133 1.505(12) . ?
C132 H13C 0.9900 . ?
C132 H13D 0.9900 . ?
C133 C134 1.526(11) . ?
C133 H13E 0.9900 . ?
C133 H13F 0.9900 . ?
C134 H13G 0.9800 . ?
C134 H13H 0.9800 . ?
C134 H13I 0.9800 . ?
C141 C142 1.527(10) . ?
C141 H14B 0.9900 . ?
C141 H14C 0.9900 . ?
C142 C143 1.498(11) . ?
C142 H14D 0.9900 . ?
C142 H14E 0.9900 . ?
C143 C144 1.506(12) . ?
C143 H14F 0.9900 . ?
C143 H14G 0.9900 . ?
C144 H14H 0.9800 . ?
C144 H14I 0.9800 . ?
C144 H14J 0.9800 . ?
N2 C231 1.505(10) . ?
N2 C211 1.515(9) . ?
N2 C221 1.515(9) . ?
N2 C241 1.538(9) . ?
C211 C212 1.535(11) . ?
C211 H21A 0.9900 . ?
C211 H21B 0.9900 . ?
C212 C213 1.532(11) . ?
C212 H21C 0.9900 . ?
C212 H21D 0.9900 . ?
C213 C214 1.499(12) . ?
C213 H21E 0.9900 . ?
C213 H21F 0.9900 . ?
C214 H21G 0.9800 . ?
C214 H21H 0.9800 . ?
C214 H21I 0.9800 . ?
C221 C222 1.507(10) . ?
C221 H22A 0.9900 . ?
C221 H22B 0.9900 . ?
C222 C223 1.558(13) . ?
C222 H22C 0.9900 . ?
C222 H22D 0.9900 . ?
C223 C224 1.490(13) . ?
C223 H22E 0.9900 . ?
C223 H22F 0.9900 . ?
C224 H22G 0.9800 . ?
C224 H22H 0.9800 . ?
C224 H22I 0.9800 . ?
C231 C232 1.513(11) . ?
C231 H23A 0.9900 . ?
C231 H23B 0.9900 . ?
C232 C233 1.519(12) . ?
C232 H23C 0.9900 . ?
C232 H23D 0.9900 . ?
C233 C234 1.517(13) . ?
C233 H23E 0.9900 . ?
C233 H23F 0.9900 . ?
C234 H23G 0.9800 . ?
C234 H23H 0.9800 . ?
C234 H23I 0.9800 . ?
C241 C242 1.490(11) . ?
C241 H24A 0.9900 . ?
C241 H24B 0.9900 . ?
C242 C243 1.491(13) . ?
C242 H24C 0.9900 . ?
C242 H24D 0.9900 . ?
C243 C244 1.533(14) . ?
C243 H24E 0.9900 . ?
C243 H24F 0.9900 . ?
C244 H24G 0.9800 . ?
C244 H24H 0.9800 . ?
C244 H24I 0.9800 . ?
N3 C321 1.510(9) . ?
N3 C331 1.517(10) . ?
N3 C341 1.521(9) . ?
N3 C311 1.522(9) . ?
C311 C312 1.506(12) . ?
C311 H31A 0.9900 . ?
C311 H31B 0.9900 . ?
C312 C313 1.474(14) . ?
C312 H31C 0.9900 . ?
C312 H31D 0.9900 . ?
C313 C314 1.480(9) . ?
C313 H31E 0.9900 . ?
C313 H31F 0.9900 . ?
C314 H31G 0.9800 . ?
C314 H31H 0.9800 . ?
C314 H31I 0.9800 . ?
C321 C322 1.536(11) . ?
C321 H32A 0.9900 . ?
C321 H32B 0.9900 . ?
C322 C323 1.496(12) . ?
C322 H32C 0.9900 . ?
C322 H32D 0.9900 . ?
C323 C324 1.536(12) . ?
C323 H32E 0.9900 . ?
C323 H32F 0.9900 . ?
C324 H32G 0.9800 . ?
C324 H32H 0.9800 . ?
C324 H32I 0.9800 . ?
C331 C332 1.526(11) . ?
C331 H33A 0.9900 . ?
C331 H33B 0.9900 . ?
C332 C333 1.512(12) . ?
C332 H33C 0.9900 . ?
C332 H33D 0.9900 . ?
C333 C334 1.549(14) . ?
C333 H33E 0.9900 . ?
C333 H33F 0.9900 . ?
C334 H33G 0.9800 . ?
C334 H33H 0.9800 . ?
C334 H33I 0.9800 . ?
C341 C342 1.522(11) . ?
C341 H34A 0.9900 . ?
C341 H34B 0.9900 . ?
C342 C343 1.525(11) . ?
C342 H34C 0.9900 . ?
C342 H34D 0.9900 . ?
C343 C344 1.508(12) . ?
C343 H34E 0.9900 . ?
C343 H34F 0.9900 . ?
C344 H34G 0.9800 . ?
C344 H34H 0.9800 . ?
C344 H34I 0.9800 . ?

loop_
_geom_torsion_atom_site_label_1
_geom_torsion_atom_site_label_2
_geom_torsion_atom_site_label_3
_geom_torsion_atom_site_label_4
_geom_torsion
_geom_torsion_site_symmetry_1
_geom_torsion_site_symmetry_2
_geom_torsion_site_symmetry_3
_geom_torsion_site_symmetry_4
_geom_torsion_publ_flag
O3 As1 O1 Mo6 -48.3(3) . . . . ?
O2 As1 O1 Mo6 -170.1(2) . . . . ?
O4 As1 O1 Mo6 70.6(3) . . . . ?
O3 As1 O1 Mo1 -172.9(2) . . . . ?
O2 As1 O1 Mo1 65.3(3) . . . . ?
O4 As1 O1 Mo1 -54.0(3) . . . . ?
O1 As1 O2 Mo2 -49.1(3) . . . . ?
O3 As1 O2 Mo2 -170.7(2) . . . . ?
O4 As1 O2 Mo2 70.3(3) . . . . ?
O1 As1 O2 Mo3 -172.4(2) . . . . ?
O3 As1 O2 Mo3 65.9(3) . . . . ?
O4 As1 O2 Mo3 -53.1(3) . . . . ?
O1 As1 O3 Mo4 -169.4(2) . . . . ?
O2 As1 O3 Mo4 -47.8(3) . . . . ?
O4 As1 O3 Mo4 71.5(3) . . . . ?
O1 As1 O3 Mo5 65.9(3) . . . . ?
O2 As1 O3 Mo5 -172.5(2) . . . . ?
O4 As1 O3 Mo5 -53.2(3) . . . . ?
O1 As1 O4 Mo9Y 70.9(4) . . . . ?
O3 As1 O4 Mo9Y -169.3(3) . . . . ?
O2 As1 O4 Mo9Y -49.1(4) . . . . ?
O1 As1 O4 Mo7Y -54.1(3) . . . . ?
O3 As1 O4 Mo7Y 65.7(3) . . . . ?
O2 As1 O4 Mo7Y -174.1(3) . . . . ?
O1 As1 O4 Mo8X 108.0(3) . . . . ?
O3 As1 O4 Mo8X -132.2(2) . . . . ?
O2 As1 O4 Mo8X -12.0(3) . . . . ?
O1 As1 O4 Mo9X -130.5(2) . . . . ?
O3 As1 O4 Mo9X -10.7(3) . . . . ?
O2 As1 O4 Mo9X 109.5(2) . . . . ?
O1 As1 O4 Mo7X -9.9(3) . . . . ?
O3 As1 O4 Mo7X 109.9(2) . . . . ?
O2 As1 O4 Mo7X -129.9(2) . . . . ?
O1 As1 O4 Mo8Y -166.5(3) . . . . ?
O3 As1 O4 Mo8Y -46.7(3) . . . . ?
O2 As1 O4 Mo8Y 73.5(3) . . . . ?
O23 Mo1 O8 Mo2 -144.1(8) . . . . ?
O14 Mo1 O8 Mo2 -37.5(8) . . . . ?
O13 Mo1 O8 Mo2 76.5(9) . . . . ?
N1A Mo1 O8 Mo2 128.5(8) . . . . ?
O1 Mo1 O8 Mo2 49.6(8) . . . . ?
O25 Mo3 O10 Mo4 -146.8(8) . . . . ?
O16 Mo3 O10 Mo4 -40.2(8) . . . . ?
O9 Mo3 O10 Mo4 72.8(10) . . . . ?
N3A Mo3 O10 Mo4 125.4(8) . . . . ?
O2 Mo3 O10 Mo4 46.4(8) . . . . ?
O27 Mo5 O12 Mo6 -154.1(9) . . . . ?
O18 Mo5 O12 Mo6 -47.8(10) . . . . ?
O11 Mo5 O12 Mo6 64.2(11) . . . . ?
N5A Mo5 O12 Mo6 117.7(10) . . . . ?
O3 Mo5 O12 Mo6 39.4(9) . . . . ?
O23 Mo1 O14 Mo7X -142.3(4) . . . . ?
O8 Mo1 O14 Mo7X 112.1(4) . . . . ?
O13 Mo1 O14 Mo7X -41.8(4) . . . . ?
N1A Mo1 O14 Mo7X 14.2(11) . . . . ?
O1 Mo1 O14 Mo7X 30.4(4) . . . . ?
O23 Mo1 O14 Mo9Y 117.0(3) . . . . ?
O8 Mo1 O14 Mo9Y 11.4(3) . . . . ?
O13 Mo1 O14 Mo9Y -142.5(3) . . . . ?
N1A Mo1 O14 Mo9Y -86.5(9) . . . . ?
O1 Mo1 O14 Mo9Y -70.3(3) . . . . ?
O25 Mo3 O16 Mo8X -142.2(4) . . . . ?
O10 Mo3 O16 Mo8X 111.8(4) . . . . ?
O9 Mo3 O16 Mo8X -41.6(4) . . . . ?
N3A Mo3 O16 Mo8X 13.4(11) . . . . ?
O2 Mo3 O16 Mo8X 30.6(4) . . . . ?
O25 Mo3 O16 Mo8Y 108.3(3) . . . . ?
O10 Mo3 O16 Mo8Y 2.3(3) . . . . ?
O9 Mo3 O16 Mo8Y -151.0(3) . . . . ?
N3A Mo3 O16 Mo8Y -96.1(8) . . . . ?
O2 Mo3 O16 Mo8Y -78.8(3) . . . . ?
O27 Mo5 O18 Mo9X -145.2(4) . . . . ?
O12 Mo5 O18 Mo9X 108.9(4) . . . . ?
O11 Mo5 O18 Mo9X -43.7(4) . . . . ?
N5A Mo5 O18 Mo9X 16.6(10) . . . . ?
O3 Mo5 O18 Mo9X 27.8(4) . . . . ?
O27 Mo5 O18 Mo7Y 111.4(3) . . . . ?
O12 Mo5 O18 Mo7Y 5.5(3) . . . . ?
O11 Mo5 O18 Mo7Y -147.1(3) . . . . ?
N5A Mo5 O18 Mo7Y -86.8(8) . . . . ?
O3 Mo5 O18 Mo7Y -75.6(3) . . . . ?
Mo6 O19 Mo7X O29X -122.2(5) . . . . ?
Mo6 O19 Mo7X O22X 131.8(5) . . . . ?
Mo6 O19 Mo7X O20X 27.1(8) . . . . ?
Mo6 O19 Mo7X O14 -22.8(5) . . . . ?
Mo6 O19 Mo7X O4 58.7(5) . . . . ?
Mo2 O15 Mo8X O30X -119.6(5) . . . . ?
Mo2 O15 Mo8X O20X 133.1(4) . . . . ?
Mo2 O15 Mo8X O21X 26.1(8) . . . . ?
Mo2 O15 Mo8X O16 -21.9(4) . . . . ?
Mo2 O15 Mo8X O4 58.4(4) . . . . ?
Mo4 O17 Mo9X O31X -128.0(5) . . . . ?
Mo4 O17 Mo9X O21X 125.5(4) . . . . ?
Mo4 O17 Mo9X O22X 15.5(7) . . . . ?
Mo4 O17 Mo9X O18 -30.1(4) . . . . ?
Mo4 O17 Mo9X O4 52.0(4) . . . . ?
O30X Mo8X O20X Mo7X 168.2(3) . . . . ?
O15 Mo8X O20X Mo7X -83.7(3) . . . . ?
O21X Mo8X O20X Mo7X 72.0(3) . . . . ?
O16 Mo8X O20X Mo7X 19.8(6) . . . . ?
O4 Mo8X O20X Mo7X 0.5(2) . . . . ?
O31X Mo9X O21X Mo8X 167.4(3) . . . . ?
O17 Mo9X O21X Mo8X -83.8(3) . . . . ?
O22X Mo9X O21X Mo8X 70.3(3) . . . . ?
O18 Mo9X O21X Mo8X 20.3(6) . . . . ?
O4 Mo9X O21X Mo8X -0.4(2) . . . . ?
O29X Mo7X O22X Mo9X 167.0(3) . . . . ?
O19 Mo7X O22X Mo9X -85.9(3) . . . . ?
O20X Mo7X O22X Mo9X 68.9(3) . . . . ?
O14 Mo7X O22X Mo9X 15.4(7) . . . . ?
O4 Mo7X O22X Mo9X -2.1(3) . . . . ?
Mo6 O19 Mo7Y O29Y 118.9(4) . . . . ?
Mo6 O19 Mo7Y O22Y -138.0(4) . . . . ?
Mo6 O19 Mo7Y O20Y -54.8(13) . . . . ?
Mo6 O19 Mo7Y O18 11.3(6) . . . . ?
Mo6 O19 Mo7Y O4 -68.1(5) . . . . ?
Mo4 O17 Mo8Y O30Y 119.5(6) . . . . ?
Mo4 O17 Mo8Y O20Y -133.0(5) . . . . ?
Mo4 O17 Mo8Y O21Y -35.7(11) . . . . ?
Mo4 O17 Mo8Y O4 -59.3(6) . . . . ?
Mo4 O17 Mo8Y O16 10.7(6) . . . . ?
Mo2 O15 Mo9Y O31Y 128.3(5) . . . . ?
Mo2 O15 Mo9Y O21Y -125.8(5) . . . . ?
Mo2 O15 Mo9Y O22Y -9.9(11) . . . . ?
Mo2 O15 Mo9Y O4 -48.8(6) . . . . ?
Mo2 O15 Mo9Y O14 29.5(6) . . . . ?
O30Y Mo8Y O20Y Mo7Y -168.3(4) . . . . ?
O17 Mo8Y O20Y Mo7Y 78.8(5) . . . . ?
O21Y Mo8Y O20Y Mo7Y -72.1(4) . . . . ?
O4 Mo8Y O20Y Mo7Y -4.1(3) . . . . ?
O16 Mo8Y O20Y Mo7Y -31.0(7) . . . . ?
O31Y Mo9Y O21Y Mo8Y -167.6(4) . . . . ?
O15 Mo9Y O21Y Mo8Y 86.7(5) . . . . ?
O22Y Mo9Y O21Y Mo8Y -70.5(4) . . . . ?
O4 Mo9Y O21Y Mo8Y -1.2(3) . . . . ?
O14 Mo9Y O21Y Mo8Y -41.4(8) . . . . ?
O29Y Mo7Y O22Y Mo9Y -166.7(4) . . . . ?
O19 Mo7Y O22Y Mo9Y 91.8(5) . . . . ?
O20Y Mo7Y O22Y Mo9Y -68.7(4) . . . . ?
O18 Mo7Y O22Y Mo9Y -28.4(8) . . . . ?
O4 Mo7Y O22Y Mo9Y 4.4(3) . . . . ?
O19 Mo7Y O29Y C2B -49.7(5) . . . 5_666 ?
O22Y Mo7Y O29Y C2B -142.5(5) . . . 5_666 ?
O20Y Mo7Y O29Y C2B 128.1(5) . . . 5_666 ?
O18 Mo7Y O29Y C2B 60.3(5) . . . 5_666 ?
O4 Mo7Y O29Y C2B 168.9(15) . . . 5_666 ?
C3A N1A C1A N2A -1.0(8) . . . . ?
Mo1 N1A C1A N2A -173.3(4) . . . . ?
C2A N2A C1A N1A 1.7(9) . . . . ?
C10A N2A C1A N1A 177.3(7) . . . . ?
C1A N2A C2A C3A -1.6(9) . . . . ?
C10A N2A C2A C3A -177.1(7) . . . . ?
N2A C2A C3A N1A 1.0(10) . . . . ?
C1A N1A C3A C2A 0.0(9) . . . . ?
Mo1 N1A C3A C2A 172.4(5) . . . . ?
C6A N3A C4A N4A -0.1(8) . . . . ?
Mo3 N3A C4A N4A -172.5(5) . . . . ?
C5A N4A C4A N3A -0.1(9) . . . . ?
C11A N4A C4A N3A 179.3(8) . . . . ?
C4A N4A C5A C6A 0.3(9) . . . . ?
C11A N4A C5A C6A -179.2(8) . . . . ?
N4A C5A C6A N3A -0.3(9) . . . . ?
C4A N3A C6A C5A 0.2(8) . . . . ?
Mo3 N3A C6A C5A 172.9(5) . . . . ?
C9A N5A C7A N6A 0.0(8) . . . . ?
Mo5 N5A C7A N6A -173.4(4) . . . . ?
C8A N6A C7A N5A -0.2(9) . . . . ?
C12A N6A C7A N5A -177.2(7) . . . . ?
C7A N6A C8A C9A 0.3(9) . . . . ?
C12A N6A C8A C9A 177.4(7) . . . . ?
N6A C8A C9A N5A -0.3(10) . . . . ?
C7A N5A C9A C8A 0.2(9) . . . . ?
Mo5 N5A C9A C8A 173.8(6) . . . . ?
C2A N2A C10A C13A 116.5(10) . . . . ?
C1A N2A C10A C13A -58.3(11) . . . . ?
C4A N4A C11A C15A -52.6(13) . . . . ?
C5A N4A C11A C15A 126.7(9) . . . . ?
C7A N6A C12A C17A -49.8(11) . . . . ?
C8A N6A C12A C17A 133.7(8) . . . . ?
N2A C10A C13A C14A 112.7(10) . . . . ?
N2A C10A C13A C18A -66.3(10) . . . . ?
C18A C13A C14A C15A -1.4(11) . . . . ?
C10A C13A C14A C15A 179.6(7) . . . . ?
C13A C14A C15A C16A 1.0(11) . . . . ?
C13A C14A C15A C11A 178.7(7) . . . . ?
N4A C11A C15A C14A -70.1(10) . . . . ?
N4A C11A C15A C16A 107.6(9) . . . . ?
C14A C15A C16A C17A -0.1(10) . . . . ?
C11A C15A C16A C17A -177.7(7) . . . . ?
C15A C16A C17A C18A -0.4(10) . . . . ?
C15A C16A C17A C12A 179.2(6) . . . . ?
N6A C12A C17A C16A -71.0(9) . . . . ?
N6A C12A C17A C18A 108.6(8) . . . . ?
C16A C17A C18A C13A 0.0(10) . . . . ?
C12A C17A C18A C13A -179.7(6) . . . . ?
C14A C13A C18A C17A 0.9(10) . . . . ?
C10A C13A C18A C17A 179.9(6) . . . . ?
C131 N1 C111 C112 178.3(8) . . . . ?
C141 N1 C111 C112 -60.6(10) . . . . ?
C121 N1 C111 C112 58.7(10) . . . . ?
N1 C111 C112 C113 171.1(8) . . . . ?
C111 C112 C113 C114 173.4(10) . . . . ?
C131 N1 C121 C122 -55.0(10) . . . . ?
C111 N1 C121 C122 63.3(11) . . . . ?
C141 N1 C121 C122 -174.9(9) . . . . ?
N1 C121 C122 C123 168.2(10) . . . . ?
C121 C122 C123 C124 -179.6(11) . . . . ?
C111 N1 C131 C132 177.5(6) . . . . ?
C141 N1 C131 C132 56.4(8) . . . . ?
C121 N1 C131 C132 -60.7(8) . . . . ?
N1 C131 C132 C133 170.5(7) . . . . ?
C131 C132 C133 C134 176.3(8) . . . . ?
C131 N1 C141 C142 55.5(8) . . . . ?
C111 N1 C141 C142 -63.0(8) . . . . ?
C121 N1 C141 C142 174.1(7) . . . . ?
N1 C141 C142 C143 178.2(7) . . . . ?
C141 C142 C143 C144 173.6(8) . . . . ?
C231 N2 C211 C212 168.7(7) . . . . ?
C221 N2 C211 C212 46.0(9) . . . . ?
C241 N2 C211 C212 -72.3(8) . . . . ?
N2 C211 C212 C213 168.2(6) . . . . ?
C211 C212 C213 C214 170.4(7) . . . . ?
C231 N2 C221 C222 -62.2(9) . . . . ?
C211 N2 C221 C222 58.1(9) . . . . ?
C241 N2 C221 C222 178.4(7) . . . . ?
N2 C221 C222 C223 -163.4(7) . . . . ?
C221 C222 C223 C224 171.5(9) . . . . ?
C211 N2 C231 C232 -176.3(7) . . . . ?
C221 N2 C231 C232 -53.9(9) . . . . ?
C241 N2 C231 C232 64.1(9) . . . . ?
N2 C231 C232 C233 -166.2(8) . . . . ?
C231 C232 C233 C234 -176.5(9) . . . . ?
C231 N2 C241 C242 46.2(10) . . . . ?
C211 N2 C241 C242 -71.7(9) . . . . ?
C221 N2 C241 C242 167.2(8) . . . . ?
N2 C241 C242 C243 163.9(8) . . . . ?
C241 C242 C243 C244 162.4(9) . . . . ?
C321 N3 C311 C312 -51.3(9) . . . . ?
C331 N3 C311 C312 -172.4(7) . . . . ?
C341 N3 C311 C312 67.4(9) . . . . ?
N3 C311 C312 C313 -162.5(9) . . . . ?
C311 C312 C313 C314 88.1(14) . . . . ?
C331 N3 C321 C322 58.9(8) . . . . ?
C341 N3 C321 C322 179.8(6) . . . . ?
C311 N3 C321 C322 -60.0(8) . . . . ?
N3 C321 C322 C323 171.5(7) . . . . ?
C321 C322 C323 C324 179.4(7) . . . . ?
C321 N3 C331 C332 60.1(9) . . . . ?
C341 N3 C331 C332 -58.3(9) . . . . ?
C311 N3 C331 C332 -177.5(7) . . . . ?
N3 C331 C332 C333 166.5(7) . . . . ?
C331 C332 C333 C334 -170.3(7) . . . . ?
C321 N3 C341 C342 -171.4(6) . . . . ?
C331 N3 C341 C342 -50.8(9) . . . . ?
C311 N3 C341 C342 66.6(8) . . . . ?
N3 C341 C342 C343 -176.0(6) . . . . ?
C341 C342 C343 C344 69.1(9) . . . . ?
